data_7119196
loop_
_publ_author_name
'Hickey, Anne K.'
'Mu\~noz, Salvador B'
'Lutz, Sean A.'
'Pink, Maren'
'Chen, Chun-Hsing'
'Smith, Jeremy M.'

_publ_section_title
;
 Arrested \a-hydride migration activates a phosphido ligand for C-H
 insertion.
;
_journal_issue 2
_journal_name_full 'Chemical communications (Cambridge, England)'
_journal_page_first 412
_journal_page_last 415
_journal_paper_doi 10.1039/c6cc07864h
_journal_volume 53
_journal_year 2016
_chemical_formula_moiety 'C58.25 H82.50 B1 Fe1 N6 P1'
_chemical_formula_sum 'C58.25 H82.5 B Fe N6 P'
_chemical_formula_weight 964.47
_space_group_IT_number 14
_symmetry_cell_setting monoclinic
_symmetry_space_group_name_Hall '-P 2yn'
_symmetry_space_group_name_H-M 'P 1 21/n 1'
_atom_sites_solution_hydrogens difmap
_atom_sites_solution_primary other
_audit_creation_date 2016-05-04
_audit_creation_method CRYSTALS_ver_14.61
_audit_update_record
;
2016-09-27 deposited with the CCDC.
2016-12-05 downloaded from the CCDC.
;
_cell_angle_alpha 90
_cell_angle_beta 91.277(2)
_cell_angle_gamma 90
_cell_formula_units_Z 8
_cell_length_a 10.5900(4)
_cell_length_b 26.1279(9)
_cell_length_c 40.2762(14)
_cell_measurement_reflns_used 4530
_cell_measurement_temperature 150
_cell_measurement_theta_max 20
_cell_measurement_theta_min 2
_cell_volume 11141.4(7)
_computing_cell_refinement 'Apex2 (Bruker AXS, 2006)'
_computing_data_collection 'Apex2 (Bruker AXS, 2006)'
_computing_data_reduction 'Apex2 (Bruker AXS, 2006)'
_computing_molecular_graphics 'CAMERON (Watkin et al., 1996)'
_computing_publication_material 'CRYSTALS (Betteridge et al., 2003)'
_computing_structure_refinement 'CRYSTALS (Betteridge et al., 2003)'
_computing_structure_solution 'Superflip (Palatinus & Chapuis, 2007)'
_diffrn_ambient_temperature 150
_diffrn_measured_fraction_theta_full 0.997
_diffrn_measured_fraction_theta_max 0.997
_diffrn_measurement_device Area
_diffrn_measurement_device_type 'Bruker Kappa Apex2'
_diffrn_measurement_method '\f & \w scans'
_diffrn_radiation_monochromator graphite
_diffrn_radiation_type 'Mo K\a'
_diffrn_radiation_wavelength 0.71073
_diffrn_reflns_av_R_equivalents 0.128
_diffrn_reflns_limit_h_max 11
_diffrn_reflns_limit_h_min -12
_diffrn_reflns_limit_k_max 31
_diffrn_reflns_limit_k_min -27
_diffrn_reflns_limit_l_max 46
_diffrn_reflns_limit_l_min -47
_diffrn_reflns_number 65100
_diffrn_reflns_theta_full 25.051
_diffrn_reflns_theta_max 25.051
_diffrn_reflns_theta_min 1.011
_diffrn_standards_number 0
_exptl_absorpt_coefficient_mu 0.341
_exptl_absorpt_correction_T_max 0.98
_exptl_absorpt_correction_T_min 0.93
_exptl_absorpt_correction_type multi-scan
_exptl_absorpt_process_details 'SADABS (Siemens, 1996)'
_exptl_crystal_colour red
_exptl_crystal_density_diffrn 1.150
_exptl_crystal_density_method 'not measured'
_exptl_crystal_description plate
_exptl_crystal_F_000 4160.000
_exptl_crystal_size_max 0.200
_exptl_crystal_size_mid 0.200
_exptl_crystal_size_min 0.050
_refine_diff_density_max 1.96
_refine_diff_density_min -1.53
_refine_ls_extinction_method None
_refine_ls_goodness_of_fit_ref 0.9403
_refine_ls_hydrogen_treatment mixed
_refine_ls_matrix_type full
_refine_ls_number_parameters 1217
_refine_ls_number_reflns 19582
_refine_ls_number_restraints 131
_refine_ls_R_factor_all 0.1793
_refine_ls_R_factor_gt 0.0915
_refine_ls_shift/su_max 0.0476302
_refine_ls_shift/su_mean 0.0010083
_refine_ls_structure_factor_coef Fsqd
_refine_ls_weighting_details
;
 Method= Modified Sheldrick 
 w=1/[\s^2^(F^2^) + ( 0.10P)^2^ +32.80P] 
 ,where P=(max(Fo^2^,0) + 2Fc^2^)/3 
;
_refine_ls_weighting_scheme calc
_refine_ls_wR_factor_all 0.2441
_refine_ls_wR_factor_gt 0.2092
_refine_ls_wR_factor_ref 0.2439
_reflns_limit_h_max 12
_reflns_limit_h_min -12
_reflns_limit_k_max 31
_reflns_limit_k_min 0
_reflns_limit_l_max 47
_reflns_limit_l_min 0
_reflns_number_gt 9895
_reflns_number_total 19673
_reflns_threshold_expression I>2.0\s(I)
_oxford_diffrn_Wilson_B_factor 0.00
_oxford_diffrn_Wilson_scale 0.00
_oxford_refine_ls_r_factor_ref 0.1792
_oxford_refine_ls_scale 0.064080(15)
_oxford_reflns_number_all 19585
_oxford_reflns_threshold_expression_ref I>-3.0\s(I)
_oxford_structure_analysis_title 'mo_16030_0ma in P2(1)/n'
_cod_data_source_file c6cc07864h7.cif
_cod_data_source_block 16030
_cod_depositor_comments
;
The following automatic conversions were performed:

'_atom_sites_solution_primary' value 'Other' changed to 'other'
according to
/usr/data/users/saulius/crontab/automatic-downloads/rss-feeds/RSC/lib/dictionaries/cif_core.dic
dictionary named 'cif_core.dic' version 2.4.2 from 2011-04-26.

Automatic conversion script
Id: cif_fix_values 4268 2015-11-12 08:31:59Z antanas 
;
_cod_original_cell_volume 11141.4(4)
_cod_original_sg_symbol_H-M 'P 21/n '
_cod_original_formula_sum 'C58.25 H82.50 B1 Fe1 N6 P1'
_cod_database_code 7119196

loop_
_symmetry_equiv_pos_as_xyz
x,y,z
-x,-y,-z
x+1/2,-y+1/2,z+1/2
-x+1/2,y+1/2,-z+1/2

loop_
_atom_site_label
_atom_site_type_symbol
_atom_site_fract_x
_atom_site_fract_y
_atom_site_fract_z
_atom_site_U_iso_or_equiv
_atom_site_occupancy
_atom_site_adp_type
_atom_site_refinement_flags_posn
_atom_site_refinement_flags_occupancy
_atom_site_disorder_assembly
_atom_site_disorder_group
Fe1 Fe 0.78255(9) -0.19270(4) 0.41591(2) 0.0406 1.0000 Uani D . . .
Fe101 Fe 0.74869(8) 0.20499(3) 0.31958(2) 0.0297 1.0000 Uani D . . .
P1 P 0.97885(16) -0.19055(9) 0.38858(4) 0.0513 1.0000 Uani D . . .
P101 P 0.68945(17) 0.11715(7) 0.32065(4) 0.0386 1.0000 Uani D . . .
N1 N 0.7261(6) -0.3142(3) 0.42053(13) 0.0510 1.0000 Uani . . . .
N2 N 0.5840(5) -0.2600(2) 0.43789(12) 0.0417 1.0000 Uani . . . .
N3 N 0.5811(5) -0.1311(2) 0.37142(12) 0.0395 1.0000 Uani . . . .
N4 N 0.5054(5) -0.1771(2) 0.41121(12) 0.0381 1.0000 Uani . . . .
N5 N 0.7573(5) -0.1257(2) 0.48345(12) 0.0371 1.0000 Uani . . . .
N6 N 0.6002(5) -0.1744(2) 0.46796(12) 0.0391 1.0000 Uani . . . .
N101 N 0.5286(5) 0.29134(19) 0.31953(12) 0.0325 1.0000 Uani . . . .
N102 N 0.7223(5) 0.31322(19) 0.31013(11) 0.0304 1.0000 Uani . . . .
N103 N 0.9131(5) 0.20086(19) 0.25304(11) 0.0316 1.0000 Uani . . . .
N104 N 0.9066(4) 0.27385(19) 0.27850(11) 0.0284 1.0000 Uani . . . .
N105 N 0.9403(5) 0.23239(19) 0.38101(12) 0.0348 1.0000 Uani . . . .
N106 N 0.9263(4) 0.28642(18) 0.34039(11) 0.0303 1.0000 Uani . . . .
C1 C 0.7032(7) -0.2630(3) 0.42468(16) 0.0489 1.0000 Uani . . . .
C2 C 0.6237(8) -0.3427(3) 0.43041(16) 0.0533 1.0000 Uani . . . .
C3 C 0.5362(8) -0.3093(3) 0.44120(15) 0.0519 1.0000 Uani . . . .
C4 C 0.8467(8) -0.3304(3) 0.40635(19) 0.0621 1.0000 Uani . . . .
C5 C 0.8289(9) -0.3551(4) 0.3726(2) 0.0766 1.0000 Uani . . . .
C6 C 0.9556(11) -0.3673(4) 0.3582(3) 0.0995 1.0000 Uani . . . .
C7 C 1.0394(11) -0.3980(5) 0.3804(3) 0.1146 1.0000 Uani . . . .
C8 C 1.0539(9) -0.3735(4) 0.4148(3) 0.0918 1.0000 Uani . . . .
C9 C 0.9265(8) -0.3618(4) 0.4305(2) 0.0726 1.0000 Uani . . . .
C10 C 0.6139(8) -0.4020(3) 0.42880(18) 0.0688 1.0000 Uani D . . .
C11 C 0.4807(10) -0.4141(3) 0.4130(4) 0.075(5) 0.573(16) Uiso D P 1 1
C12 C 0.4700(14) -0.4725(4) 0.4090(3) 0.090(5) 0.573(16) Uiso D P 1 1
C13 C 0.4679(10) -0.4915(6) 0.4452(4) 0.102(7) 0.573(16) Uiso D P 1 1
C14 C 0.5991(10) -0.4826(4) 0.4606(2) 0.1023 1.0000 Uani D . . .
C15 C 0.6082(11) -0.4241(4) 0.4627(2) 0.0923 1.0000 Uani . . . .
C16 C 0.6150(6) -0.1657(3) 0.39549(15) 0.0406 1.0000 Uani . . . .
C17 C 0.4519(6) -0.1201(3) 0.37274(16) 0.0396 1.0000 Uani . . . .
C18 C 0.4074(6) -0.1475(3) 0.39739(15) 0.0381 1.0000 Uani . . . .
C19 C 0.6830(6) -0.1035(3) 0.35383(15) 0.0366 1.0000 Uani . . . .
C20 C 0.6716(6) -0.1033(3) 0.31632(15) 0.0419 1.0000 Uani . . . .
C21 C 0.7927(6) -0.0819(3) 0.30227(17) 0.0485 1.0000 Uani . . . .
C22 C 0.8200(7) -0.0286(3) 0.3160(2) 0.0582 1.0000 Uani . . . .
C23 C 0.8241(7) -0.0274(3) 0.3537(2) 0.0574 1.0000 Uani . . . .
C24 C 0.7045(7) -0.0509(3) 0.36802(17) 0.0485 1.0000 Uani . . . .
C25 C 0.3835(6) -0.0867(3) 0.34830(15) 0.0421 1.0000 Uani . . . .
C26 C 0.3506(6) -0.1149(3) 0.31558(16) 0.0458 1.0000 Uani . . . .
C27 C 0.2862(7) -0.0809(3) 0.29037(17) 0.0536 1.0000 Uani . . . .
C28 C 0.1692(7) -0.0545(3) 0.30427(18) 0.0559 1.0000 Uani . . . .
C29 C 0.1969(7) -0.0284(3) 0.33703(18) 0.0553 1.0000 Uani . . . .
C30 C 0.2599(6) -0.0655(3) 0.36201(17) 0.0454 1.0000 Uani . . . .
C31 C 0.7242(6) -0.1630(3) 0.46166(15) 0.0387 1.0000 Uani . . . .
C32 C 0.5581(6) -0.1420(3) 0.49231(15) 0.0417 1.0000 Uani . . . .
C33 C 0.6543(6) -0.1110(3) 0.50241(15) 0.0386 1.0000 Uani . . . .
C34 C 0.8816(6) -0.1002(3) 0.48329(15) 0.0385 1.0000 Uani . . . .
C35 C 0.8929(6) -0.0669(3) 0.45243(16) 0.0434 1.0000 Uani . . . .
C36 C 1.0224(6) -0.0413(3) 0.45145(18) 0.0531 1.0000 Uani . . . .
C37 C 1.1292(7) -0.0786(3) 0.45448(17) 0.0525 1.0000 Uani . . . .
C38 C 1.1175(6) -0.1109(3) 0.48538(16) 0.0484 1.0000 Uani . . . .
C39 C 0.9887(6) -0.1376(3) 0.48600(16) 0.0446 1.0000 Uani . . . .
C40 C 0.6586(6) -0.0730(3) 0.53012(15) 0.0368 1.0000 Uani . . . .
C41 C 0.7147(7) -0.0964(3) 0.56172(15) 0.0452 1.0000 Uani . . . .
C42 C 0.7121(7) -0.0595(3) 0.59123(16) 0.0485 1.0000 Uani . . . .
C43 C 0.5796(7) -0.0408(3) 0.59670(18) 0.0574 1.0000 Uani . . . .
C44 C 0.5261(7) -0.0152(3) 0.5662(2) 0.0602 1.0000 Uani . . . .
C45 C 0.5267(6) -0.0519(3) 0.53636(17) 0.0459 1.0000 Uani . . . .
C46 C 0.3832(6) -0.2231(3) 0.46173(15) 0.0412 1.0000 Uani . . . .
C47 C 0.2695(6) -0.2310(3) 0.44402(16) 0.0458 1.0000 Uani . . . .
C48 C 0.1623(7) -0.2505(3) 0.45862(17) 0.0609 1.0000 Uani . . . .
C49 C 0.1664(8) -0.2633(4) 0.4916(2) 0.0792 1.0000 Uani . . . .
C50 C 0.2769(8) -0.2563(4) 0.50972(18) 0.0738 1.0000 Uani . . . .
C51 C 0.3811(7) -0.2363(3) 0.49503(16) 0.0537 1.0000 Uani . . . .
C52 C 0.9464(3) -0.1999(3) 0.34389(13) 0.0440 1.0000 Uani D . . .
C53 C 0.8404(6) -0.2239(3) 0.33086(16) 0.0470 1.0000 Uani . . . .
C54 C 0.8228(7) -0.2307(3) 0.29703(17) 0.0497 1.0000 Uani . . . .
C55 C 0.9112(7) -0.2140(3) 0.27499(17) 0.0503 1.0000 Uani . . . .
C56 C 1.0184(7) -0.1896(3) 0.28714(17) 0.0546 1.0000 Uani . . . .
C57 C 1.0361(7) -0.1834(3) 0.32110(18) 0.0568 1.0000 Uani . . . .
C58 C 0.693(2) 0.3412(9) 0.4022(5) 0.114(4) 0.445(9) Uiso D P 1 5
C59 C 0.6525(13) 0.3829(8) 0.4213(5) 0.115(4) 0.445(9) Uiso D P 1 5
C60 C 0.7856(15) 0.3881(7) 0.4413(4) 0.114(4) 0.5000 Uiso D . . .
C61 C 0.9035(15) 0.4189(9) 0.4262(4) 0.115(4) 0.5000 Uiso D . . .
C62 C 0.9522(16) 0.4342(8) 0.4581(5) 0.115(4) 0.5000 Uiso D . . .
C101 C 0.6476(6) 0.2726(2) 0.31709(14) 0.0310 1.0000 Uani . . . .
C102 C 0.5252(6) 0.3436(2) 0.31279(15) 0.0355 1.0000 Uani . . . .
C103 C 0.6465(6) 0.3566(2) 0.30734(14) 0.0334 1.0000 Uani . . . .
C104 C 0.3458(7) 0.2434(3) 0.29644(17) 0.0500 1.0000 Uani . . . .
C105 C 0.4161(6) 0.2598(3) 0.32639(16) 0.0435 1.0000 Uani . . . .
C106 C 0.4404(7) 0.2196(3) 0.35174(17) 0.0536 1.0000 Uani . . . .
C107 C 0.3260(7) 0.1873(3) 0.35835(17) 0.0518 1.0000 Uani . . . .
C108 C 0.2614(7) 0.1679(3) 0.32696(19) 0.0603 1.0000 Uani . . . .
C109 C 0.2311(7) 0.2107(3) 0.30348(17) 0.0537 1.0000 Uani . . . .
C110 C 0.3916(7) 0.3962(3) 0.35079(18) 0.0571 1.0000 Uani . . . .
C111 C 0.4110(6) 0.3774(2) 0.31507(16) 0.0376 1.0000 Uani . . . .
C112 C 0.4197(7) 0.4231(3) 0.29216(18) 0.0498 1.0000 Uani . . . .
C113 C 0.3032(7) 0.4578(3) 0.29504(18) 0.0531 1.0000 Uani . . . .
C114 C 0.2842(7) 0.4749(3) 0.3300(2) 0.0566 1.0000 Uani . . . .
C115 C 0.2762(8) 0.4299(3) 0.3537(2) 0.0684 1.0000 Uani . . . .
C116 C 0.8580(6) 0.2253(2) 0.27896(14) 0.0318 1.0000 Uani . . . .
C117 C 0.9969(6) 0.2319(2) 0.23689(15) 0.0334 1.0000 Uani . . . .
C118 C 0.9930(6) 0.2776(3) 0.25349(14) 0.0352 1.0000 Uani . . . .
C119 C 0.8856(6) 0.1461(2) 0.24686(16) 0.0380 1.0000 Uani . . . .
C120 C 0.8291(7) 0.1347(3) 0.21280(16) 0.0470 1.0000 Uani . . . .
C121 C 0.9990(7) 0.1118(3) 0.2558(2) 0.0567 1.0000 Uani . . . .
C122 C 0.7887(8) 0.0790(3) 0.2106(2) 0.0614 1.0000 Uani . . . .
C123 C 0.9570(9) 0.0555(3) 0.2512(2) 0.0753 1.0000 Uani . . . .
C124 C 0.9015(10) 0.0446(3) 0.2179(3) 0.0845 1.0000 Uani . . . .
C125 C 1.0685(6) 0.2169(3) 0.20659(14) 0.0373 1.0000 Uani . . . .
C126 C 1.2060(6) 0.2320(3) 0.20818(16) 0.0446 1.0000 Uani . . . .
C127 C 1.2743(7) 0.2102(3) 0.17791(16) 0.0506 1.0000 Uani . . . .
C128 C 1.0042(7) 0.2371(3) 0.17441(15) 0.0460 1.0000 Uani . . . .
C129 C 1.0728(7) 0.2167(3) 0.14406(16) 0.0593 1.0000 Uani . . . .
C130 C 1.2123(7) 0.2286(3) 0.14571(17) 0.0624 1.0000 Uani . . . .
C131 C 0.8807(6) 0.2404(2) 0.35081(14) 0.0311 1.0000 Uani . . . .
C132 C 1.0241(6) 0.2719(2) 0.38860(15) 0.0429 1.0000 Uani D . . .
C133 C 1.0168(6) 0.3043(2) 0.36288(15) 0.0393 1.0000 Uani . . . .
C134 C 0.9094(6) 0.1886(3) 0.40200(16) 0.0419 1.0000 Uani . . . .
C135 C 0.7674(7) 0.1846(3) 0.40691(16) 0.0467 1.0000 Uani . . . .
C136 C 0.9607(6) 0.1385(3) 0.38929(17) 0.0455 1.0000 Uani . . . .
C137 C 0.7346(7) 0.1406(3) 0.43029(17) 0.0511 1.0000 Uani . . . .
C138 C 0.9294(7) 0.0948(3) 0.41253(17) 0.0488 1.0000 Uani . . . .
C139 C 0.7877(7) 0.0914(3) 0.41844(17) 0.0525 1.0000 Uani . . . .
C140 C 1.1275(7) 0.2679(3) 0.41632(15) 0.035(3) 0.538(7) Uiso D P 1 3
C141 C 1.0629(5) 0.2806(4) 0.4493(2) 0.046(4) 0.538(7) Uiso D P 1 3
C142 C 1.1594(8) 0.2757(3) 0.47830(13) 0.054(4) 0.538(7) Uiso D P 1 3
C143 C 1.2771(6) 0.3047(3) 0.47303(13) 0.0684 1.0000 Uani D . . .
C144 C 1.3351(5) 0.2988(3) 0.44045(18) 0.057(4) 0.538(7) Uiso D P 1 3
C145 C 1.2400(8) 0.3042(3) 0.41118(13) 0.038(3) 0.538(7) Uiso D P 1 3
C146 C 0.9146(6) 0.3712(2) 0.30287(16) 0.0355 1.0000 Uani . . . .
C147 C 0.9175(6) 0.4039(2) 0.33001(17) 0.0433 1.0000 Uani . . . .
C148 C 0.9351(7) 0.4566(3) 0.32665(19) 0.0515 1.0000 Uani . . . .
C149 C 0.9496(6) 0.4778(3) 0.2957(2) 0.0482 1.0000 Uani . . . .
C150 C 0.9424(6) 0.4466(3) 0.26830(18) 0.0432 1.0000 Uani . . . .
C151 C 0.9252(6) 0.3944(3) 0.27170(16) 0.0389 1.0000 Uani . . . .
C152 C 0.5509(6) 0.1411(3) 0.26203(16) 0.0385 1.0000 Uani . . . .
C153 C 0.4601(7) 0.1346(3) 0.23710(17) 0.0500 1.0000 Uani . . . .
C154 C 0.3744(7) 0.0941(3) 0.2394(2) 0.0570 1.0000 Uani . . . .
C155 C 0.3832(7) 0.0623(3) 0.2662(2) 0.0627 1.0000 Uani . . . .
C156 C 0.4774(7) 0.0683(3) 0.29054(18) 0.0494 1.0000 Uani . . . .
C157 C 0.5622(6) 0.10798(14) 0.28889(15) 0.0410 1.0000 Uani D . . .
C511 C 0.5329(18) -0.4234(4) 0.3998(3) 0.066(6) 0.427(16) Uiso D P 1 2
C512 C 0.551(2) -0.4819(4) 0.3992(3) 0.090(5) 0.427(16) Uiso D P 1 2
C513 C 0.5000(16) -0.4988(7) 0.4333(4) 0.119(11) 0.427(16) Uiso D P 1 2
C540 C 1.0749(7) 0.2810(3) 0.4251(2) 0.0239 0.462(7) Uiso D P 1 4
C541 C 1.1799(9) 0.2411(3) 0.4326(2) 0.042(4) 0.462(7) Uiso D P 1 4
C542 C 1.2373(8) 0.2507(3) 0.4675(2) 0.047(4) 0.462(7) Uiso D P 1 4
C544 C 1.1864(8) 0.3438(3) 0.4635(2) 0.058(5) 0.462(7) Uiso D P 1 4
C545 C 1.1295(9) 0.3360(3) 0.4283(2) 0.047(4) 0.462(7) Uiso D P 1 4
C581 C 0.632(8) 0.375(8) 0.477(2) 0.115(4) 0.055(9) Uiso D P 1 6
C591 C 0.763(10) 0.385(6) 0.4807(5) 0.115(4) 0.055(9) Uiso D P 1 6
B1 B 0.5135(7) -0.2086(3) 0.44462(17) 0.0409 1.0000 Uani . . . .
B101 B 0.8716(6) 0.3123(3) 0.30729(16) 0.0286 1.0000 Uani . . . .
H1 H 0.6213(7) 0.10967(14) 0.3441(2) 0.0500 1.0000 Uiso D . . .
H2 H 1.0127(5) -0.1462(4) 0.38563(13) 0.0500 1.0000 Uiso D . . .
H31 H 0.4563 -0.3182 0.4498 0.0615 1.0000 Uiso R . . .
H41 H 0.8939 -0.3000 0.4030 0.0840 1.0000 Uiso R . . .
H51 H 0.7825 -0.3860 0.3748 0.0998 1.0000 Uiso R . . .
H52 H 0.7831 -0.3321 0.3586 0.0998 1.0000 Uiso R . . .
H61 H 0.9977 -0.3359 0.3541 0.1198 1.0000 Uiso R . . .
H62 H 0.9430 -0.3852 0.3378 0.1198 1.0000 Uiso R . . .
H71 H 0.9998 -0.4304 0.3831 0.1374 1.0000 Uiso R . . .
H72 H 1.1196 -0.4027 0.3708 0.1374 1.0000 Uiso R . . .
H81 H 1.1017 -0.3959 0.4287 0.1118 1.0000 Uiso R . . .
H82 H 1.0978 -0.3420 0.4125 0.1118 1.0000 Uiso R . . .
H91 H 0.9375 -0.3445 0.4511 0.0924 1.0000 Uiso R . . .
H92 H 0.8842 -0.3934 0.4340 0.0924 1.0000 Uiso R . . .
H111 H 0.4169 -0.4029 0.4276 0.0883 0.573(16) Uiso R P 1 1
H112 H 0.4701 -0.3973 0.3922 0.0883 0.573(16) Uiso R P 1 1
H121 H 0.5437 -0.4855 0.3989 0.0922 0.573(16) Uiso R P 1 1
H122 H 0.3975 -0.4824 0.3962 0.0922 0.573(16) Uiso R P 1 1
H131 H 0.4439 -0.5265 0.4461 0.1203 0.573(16) Uiso R P 1 1
H132 H 0.4080 -0.4713 0.4565 0.1203 0.573(16) Uiso R P 1 1
H141 H 0.6054 -0.4980 0.4819 0.1330 0.573(16) Uiso R P 1 1
H142 H 0.6626 -0.4962 0.4468 0.1330 0.573(16) Uiso R P 1 1
H143 H 0.5754 -0.4962 0.4814 0.1330 0.427(16) Uiso R P 1 2
H144 H 0.6787 -0.4962 0.4547 0.1330 0.427(16) Uiso R P 1 2
H151 H 0.6815 -0.4147 0.4752 0.1093 1.0000 Uiso R . . .
H152 H 0.5354 -0.4110 0.4731 0.1093 1.0000 Uiso R . . .
H181 H 0.3225 -0.1473 0.4045 0.0437 1.0000 Uiso R . . .
H191 H 0.7587 -0.1217 0.3589 0.0440 1.0000 Uiso R . . .
H201 H 0.6571 -0.1372 0.3086 0.0530 1.0000 Uiso R . . .
H202 H 0.6029 -0.0821 0.3095 0.0530 1.0000 Uiso R . . .
H211 H 0.8606 -0.1036 0.3090 0.0625 1.0000 Uiso R . . .
H212 H 0.7866 -0.0810 0.2787 0.0625 1.0000 Uiso R . . .
H221 H 0.8977 -0.0164 0.3077 0.0710 1.0000 Uiso R . . .
H222 H 0.7532 -0.0068 0.3085 0.0710 1.0000 Uiso R . . .
H231 H 0.8945 -0.0470 0.3612 0.0757 1.0000 Uiso R . . .
H232 H 0.8336 0.0069 0.3612 0.0757 1.0000 Uiso R . . .
H241 H 0.7121 -0.0528 0.3915 0.0620 1.0000 Uiso R . . .
H242 H 0.6342 -0.0300 0.3620 0.0620 1.0000 Uiso R . . .
H251 H 0.4370 -0.0586 0.3435 0.0566 1.0000 Uiso R . . .
H261 H 0.2956 -0.1424 0.3206 0.0571 1.0000 Uiso R . . .
H262 H 0.4261 -0.1280 0.3066 0.0571 1.0000 Uiso R . . .
H271 H 0.3439 -0.0552 0.2838 0.0717 1.0000 Uiso R . . .
H272 H 0.2621 -0.1010 0.2716 0.0717 1.0000 Uiso R . . .
H281 H 0.1062 -0.0798 0.3076 0.0715 1.0000 Uiso R . . .
H282 H 0.1385 -0.0298 0.2888 0.0715 1.0000 Uiso R . . .
H291 H 0.1212 -0.0153 0.3460 0.0723 1.0000 Uiso R . . .
H292 H 0.2539 -0.0010 0.3333 0.0723 1.0000 Uiso R . . .
H301 H 0.2771 -0.0483 0.3824 0.0583 1.0000 Uiso R . . .
H302 H 0.2042 -0.0933 0.3657 0.0583 1.0000 Uiso R . . .
H321 H 0.4751 -0.1414 0.5008 0.0542 1.0000 Uiso R . . .
H341 H 0.8865 -0.0784 0.5021 0.0462 1.0000 Uiso R . . .
H351 H 0.8283 -0.0416 0.4523 0.0574 1.0000 Uiso R . . .
H352 H 0.8831 -0.0880 0.4334 0.0574 1.0000 Uiso R . . .
H361 H 1.0284 -0.0180 0.4695 0.0660 1.0000 Uiso R . . .
H362 H 1.0292 -0.0230 0.4312 0.0660 1.0000 Uiso R . . .
H371 H 1.2068 -0.0604 0.4558 0.0650 1.0000 Uiso R . . .
H372 H 1.1284 -0.1000 0.4354 0.0650 1.0000 Uiso R . . .
H381 H 1.1262 -0.0898 0.5045 0.0578 1.0000 Uiso R . . .
H382 H 1.1823 -0.1361 0.4857 0.0578 1.0000 Uiso R . . .
H391 H 0.9821 -0.1561 0.5062 0.0531 1.0000 Uiso R . . .
H392 H 0.9823 -0.1605 0.4678 0.0531 1.0000 Uiso R . . .
H401 H 0.7115 -0.0453 0.5240 0.0481 1.0000 Uiso R . . .
H411 H 0.7985 -0.1076 0.5579 0.0572 1.0000 Uiso R . . .
H412 H 0.6634 -0.1250 0.5669 0.0572 1.0000 Uiso R . . .
H421 H 0.7428 -0.0763 0.6107 0.0647 1.0000 Uiso R . . .
H422 H 0.7649 -0.0312 0.5865 0.0647 1.0000 Uiso R . . .
H431 H 0.5791 -0.0179 0.6150 0.0682 1.0000 Uiso R . . .
H432 H 0.5278 -0.0695 0.6013 0.0682 1.0000 Uiso R . . .
H441 H 0.4425 -0.0040 0.5703 0.0777 1.0000 Uiso R . . .
H442 H 0.5775 0.0136 0.5614 0.0777 1.0000 Uiso R . . .
H451 H 0.4732 -0.0801 0.5410 0.0601 1.0000 Uiso R . . .
H452 H 0.4960 -0.0346 0.5171 0.0601 1.0000 Uiso R . . .
H471 H 0.2653 -0.2216 0.4212 0.0531 1.0000 Uiso R . . .
H481 H 0.0866 -0.2553 0.4459 0.0751 1.0000 Uiso R . . .
H491 H 0.0938 -0.2769 0.5018 0.0963 1.0000 Uiso R . . .
H501 H 0.2811 -0.2664 0.5324 0.0834 1.0000 Uiso R . . .
H511 H 0.4552 -0.2305 0.5082 0.0643 1.0000 Uiso R . . .
H531 H 0.7780 -0.2355 0.3457 0.0566 1.0000 Uiso R . . .
H541 H 0.7485 -0.2473 0.2888 0.0612 1.0000 Uiso R . . .
H551 H 0.8980 -0.2189 0.2518 0.0635 1.0000 Uiso R . . .
H561 H 1.0805 -0.1780 0.2723 0.0686 1.0000 Uiso R . . .
H571 H 1.1101 -0.1666 0.3293 0.0699 1.0000 Uiso R . . .
H1031 H 0.6753 0.3902 0.3024 0.0406 1.0000 Uiso R . . .
H1041 H 0.3207 0.2730 0.2843 0.0660 1.0000 Uiso R . . .
H1042 H 0.4013 0.2234 0.2835 0.0660 1.0000 Uiso R . . .
H1051 H 0.3599 0.2826 0.3370 0.0563 1.0000 Uiso R . . .
H1061 H 0.4686 0.2353 0.3718 0.0664 1.0000 Uiso R . . .
H1062 H 0.5047 0.1977 0.3438 0.0664 1.0000 Uiso R . . .
H1071 H 0.2669 0.2082 0.3694 0.0715 1.0000 Uiso R . . .
H1072 H 0.3490 0.1592 0.3722 0.0715 1.0000 Uiso R . . .
H1081 H 0.1873 0.1495 0.3323 0.0805 1.0000 Uiso R . . .
H1082 H 0.3187 0.1457 0.3162 0.0805 1.0000 Uiso R . . .
H1091 H 0.1697 0.2318 0.3136 0.0728 1.0000 Uiso R . . .
H1092 H 0.1972 0.1972 0.2833 0.0728 1.0000 Uiso R . . .
H1101 H 0.4638 0.4156 0.3574 0.0732 1.0000 Uiso R . . .
H1102 H 0.3835 0.3676 0.3651 0.0732 1.0000 Uiso R . . .
H1111 H 0.3389 0.3581 0.3083 0.0490 1.0000 Uiso R . . .
H1121 H 0.4920 0.4423 0.2989 0.0618 1.0000 Uiso R . . .
H1122 H 0.4289 0.4119 0.2699 0.0618 1.0000 Uiso R . . .
H1131 H 0.3121 0.4869 0.2811 0.0653 1.0000 Uiso R . . .
H1132 H 0.2310 0.4388 0.2880 0.0653 1.0000 Uiso R . . .
H1141 H 0.3559 0.4946 0.3366 0.0665 1.0000 Uiso R . . .
H1142 H 0.2103 0.4954 0.3313 0.0665 1.0000 Uiso R . . .
H1151 H 0.2686 0.4418 0.3758 0.0849 1.0000 Uiso R . . .
H1152 H 0.2035 0.4105 0.3476 0.0849 1.0000 Uiso R . . .
H1181 H 1.0414 0.3071 0.2486 0.0405 1.0000 Uiso R . . .
H1191 H 0.8219 0.1371 0.2620 0.0456 1.0000 Uiso R . . .
H1201 H 0.8921 0.1406 0.1968 0.0561 1.0000 Uiso R . . .
H1202 H 0.7596 0.1569 0.2086 0.0561 1.0000 Uiso R . . .
H1211 H 1.0255 0.1180 0.2781 0.0687 1.0000 Uiso R . . .
H1212 H 1.0663 0.1193 0.2414 0.0687 1.0000 Uiso R . . .
H1221 H 0.7273 0.0729 0.2269 0.0748 1.0000 Uiso R . . .
H1222 H 0.7530 0.0723 0.1892 0.0748 1.0000 Uiso R . . .
H1231 H 1.0277 0.0338 0.2550 0.0914 1.0000 Uiso R . . .
H1232 H 0.8942 0.0483 0.2671 0.0914 1.0000 Uiso R . . .
H1241 H 0.9637 0.0514 0.2018 0.0978 1.0000 Uiso R . . .
H1242 H 0.8762 0.0098 0.2163 0.0978 1.0000 Uiso R . . .
H1251 H 1.0666 0.1806 0.2052 0.0465 1.0000 Uiso R . . .
H1261 H 1.2438 0.2201 0.2283 0.0566 1.0000 Uiso R . . .
H1262 H 1.2103 0.2683 0.2075 0.0566 1.0000 Uiso R . . .
H1271 H 1.3605 0.2202 0.1789 0.0652 1.0000 Uiso R . . .
H1272 H 1.2688 0.1739 0.1785 0.0652 1.0000 Uiso R . . .
H1281 H 1.0122 0.2733 0.1745 0.0563 1.0000 Uiso R . . .
H1282 H 0.9173 0.2281 0.1738 0.0563 1.0000 Uiso R . . .
H1291 H 1.0636 0.1805 0.1438 0.0790 1.0000 Uiso R . . .
H1292 H 1.0352 0.2308 0.1245 0.0790 1.0000 Uiso R . . .
H1301 H 1.2209 0.2647 0.1449 0.0783 1.0000 Uiso R . . .
H1302 H 1.2532 0.2137 0.1273 0.0783 1.0000 Uiso R . . .
H1331 H 1.0655 0.3346 0.3606 0.0478 1.0000 Uiso R . . .
H1341 H 0.9477 0.1942 0.4232 0.0490 1.0000 Uiso R . . .
H1351 H 0.7377 0.2159 0.4159 0.0626 1.0000 Uiso R . . .
H1352 H 0.7275 0.1787 0.3859 0.0626 1.0000 Uiso R . . .
H1361 H 1.0496 0.1411 0.3870 0.0559 1.0000 Uiso R . . .
H1362 H 0.9222 0.1320 0.3682 0.0559 1.0000 Uiso R . . .
H1371 H 0.7705 0.1477 0.4516 0.0660 1.0000 Uiso R . . .
H1372 H 0.6456 0.1376 0.4318 0.0660 1.0000 Uiso R . . .
H1381 H 0.9725 0.1000 0.4332 0.0623 1.0000 Uiso R . . .
H1382 H 0.9564 0.0635 0.4031 0.0623 1.0000 Uiso R . . .
H1391 H 0.7714 0.0654 0.4343 0.0636 1.0000 Uiso R . . .
H1392 H 0.7463 0.0832 0.3980 0.0636 1.0000 Uiso R . . .
H1401 H 1.1584 0.2338 0.4169 0.0453 0.538(7) Uiso R P 1 3
H1411 H 1.0310 0.3146 0.4488 0.0651 0.538(7) Uiso R P 1 3
H1412 H 0.9952 0.2573 0.4523 0.0651 0.538(7) Uiso R P 1 3
H1421 H 1.1216 0.2868 0.4982 0.0746 0.538(7) Uiso R P 1 3
H1422 H 1.1823 0.2406 0.4803 0.0746 0.538(7) Uiso R P 1 3
H1431 H 1.3378 0.2950 0.4896 0.0858 0.539(7) Uiso R P 1 3
H1432 H 1.2559 0.3398 0.4758 0.0858 0.539(7) Uiso R P 1 3
H1433 H 1.2972 0.3090 0.4960 0.0858 0.461(7) Uiso R P 1 4
H1434 H 1.3506 0.3103 0.4604 0.0858 0.461(7) Uiso R P 1 4
H1441 H 1.3984 0.3243 0.4385 0.0692 0.538(7) Uiso R P 1 3
H1442 H 1.3727 0.2659 0.4393 0.0692 0.538(7) Uiso R P 1 3
H1451 H 1.2093 0.3384 0.4104 0.0627 0.538(7) Uiso R P 1 3
H1452 H 1.2796 0.2963 0.3909 0.0627 0.538(7) Uiso R P 1 3
H1471 H 0.9065 0.3896 0.3514 0.0540 1.0000 Uiso R . . .
H1481 H 0.9365 0.4777 0.3459 0.0624 1.0000 Uiso R . . .
H1491 H 0.9656 0.5133 0.2935 0.0588 1.0000 Uiso R . . .
H1501 H 0.9489 0.4611 0.2468 0.0555 1.0000 Uiso R . . .
H1511 H 0.9204 0.3735 0.2524 0.0491 1.0000 Uiso R . . .
H1521 H 0.6096 0.1685 0.2605 0.0501 1.0000 Uiso R . . .
H1531 H 0.4542 0.1580 0.2191 0.0614 1.0000 Uiso R . . .
H1541 H 0.3124 0.0885 0.2223 0.0714 1.0000 Uiso R . . .
H1551 H 0.3229 0.0356 0.2683 0.0803 1.0000 Uiso R . . .
H1561 H 0.4851 0.0448 0.3085 0.0609 1.0000 Uiso R . . .
H5111 H 0.4464 -0.4159 0.4033 0.0977 0.427(16) Uiso R P 1 2
H5112 H 0.5573 -0.4092 0.3792 0.0977 0.427(16) Uiso R P 1 2
H5121 H 0.6383 -0.4901 0.3985 0.1100 0.427(16) Uiso R P 1 2
H5122 H 0.5074 -0.4981 0.3812 0.1100 0.427(16) Uiso R P 1 2
H5131 H 0.4824 -0.5344 0.4340 0.1495 0.427(16) Uiso R P 1 2
H5132 H 0.4245 -0.4801 0.4367 0.1495 0.427(16) Uiso R P 1 2
H5401 H 1.0076 0.2764 0.4400 0.0286 0.462(7) Uiso R P 1 4
H5411 H 1.2448 0.2447 0.4169 0.0390 0.462(7) Uiso R P 1 4
H5412 H 1.1457 0.2076 0.4312 0.0390 0.462(7) Uiso R P 1 4
H5421 H 1.3085 0.2291 0.4710 0.0476 0.462(7) Uiso R P 1 4
H5422 H 1.1745 0.2425 0.4832 0.0476 0.462(7) Uiso R P 1 4
H5441 H 1.2262 0.3763 0.4646 0.0604 0.462(7) Uiso R P 1 4
H5442 H 1.1191 0.3428 0.4786 0.0604 0.462(7) Uiso R P 1 4
H5451 H 1.1943 0.3407 0.4126 0.0516 0.462(7) Uiso R P 1 4
H5452 H 1.0636 0.3599 0.4241 0.0516 0.462(7) Uiso R P 1 4
H611 H 0.8778 0.4473 0.4129 0.1382 0.5000 Uiso R . . .
H612 H 0.9591 0.3979 0.4139 0.1382 0.5000 Uiso R . . .
H621 H 1.0263 0.4542 0.4553 0.1382 0.5000 Uiso R . . .
H622 H 0.8913 0.4537 0.4695 0.1382 0.5000 Uiso R . . .
H623 H 0.9726 0.4044 0.4705 0.1382 0.5000 Uiso R . . .
H581 H 0.6260 0.3305 0.3876 0.1373 0.445(9) Uiso R P 1 5
H582 H 0.7172 0.3135 0.4162 0.1373 0.445(9) Uiso R P 1 5
H583 H 0.7628 0.3517 0.3895 0.1373 0.445(9) Uiso R P 1 5
H591 H 0.5847 0.3741 0.4353 0.1381 0.445(9) Uiso R P 1 5
H592 H 0.6304 0.4123 0.4086 0.1381 0.445(9) Uiso R P 1 5
H5911 H 0.7812 0.4162 0.4919 0.1381 0.055(9) Uiso R P 1 6
H5912 H 0.8084 0.3579 0.4912 0.1381 0.055(9) Uiso R P 1 6
H5811 H 0.5957 0.3710 0.4981 0.1381 0.055(9) Uiso R P 1 6
H5812 H 0.5924 0.4023 0.4653 0.1381 0.055(9) Uiso R P 1 6
H5813 H 0.6196 0.3439 0.4645 0.1381 0.055(9) Uiso R P 1 6
H601 H 0.7111 0.4028 0.4318 0.1372 0.055(9) Uiso R P 1 6
H602 H 0.7937 0.3538 0.4338 0.1372 0.055(9) Uiso R P 1 6
H603 H 0.7678 0.4040 0.4619 0.1372 0.445(9) Uiso R P 1 5
H604 H 0.8152 0.3543 0.4452 0.1372 0.445(9) Uiso R P 1 5

loop_
_atom_site_aniso_label
_atom_site_aniso_U_11
_atom_site_aniso_U_22
_atom_site_aniso_U_33
_atom_site_aniso_U_23
_atom_site_aniso_U_13
_atom_site_aniso_U_12
Fe1 0.0372(6) 0.0593(7) 0.0250(5) -0.0064(5) -0.0009(4) -0.0046(5)
Fe101 0.0333(5) 0.0304(5) 0.0253(4) 0.0040(4) -0.0052(4) -0.0042(4)
P1 0.0364(10) 0.0844(16) 0.0330(10) -0.0081(10) -0.0031(8) -0.0043(10)
P101 0.0437(11) 0.0370(11) 0.0348(9) 0.0061(8) -0.0062(8) -0.0039(8)
N1 0.058(4) 0.065(5) 0.030(3) -0.007(3) 0.001(3) -0.008(4)
N2 0.051(4) 0.046(4) 0.028(3) -0.007(3) -0.007(3) -0.011(3)
N3 0.038(3) 0.055(4) 0.025(3) -0.002(3) 0.000(2) -0.002(3)
N4 0.035(3) 0.056(4) 0.023(3) -0.005(3) 0.001(2) -0.015(3)
N5 0.034(3) 0.050(4) 0.027(3) -0.008(3) 0.003(2) -0.013(3)
N6 0.039(3) 0.057(4) 0.021(3) -0.003(3) -0.001(2) -0.010(3)
N101 0.032(3) 0.033(3) 0.032(3) 0.006(2) -0.004(2) -0.005(3)
N102 0.032(3) 0.028(3) 0.031(3) 0.005(2) -0.002(2) -0.002(2)
N103 0.037(3) 0.033(3) 0.025(3) 0.005(2) -0.001(2) 0.003(3)
N104 0.029(3) 0.034(3) 0.022(3) 0.009(2) -0.003(2) 0.003(2)
N105 0.046(3) 0.030(3) 0.027(3) 0.009(2) -0.013(2) -0.009(3)
N106 0.033(3) 0.030(3) 0.027(3) 0.001(2) -0.003(2) -0.004(2)
C1 0.054(5) 0.061(6) 0.032(4) -0.012(4) -0.007(3) -0.006(4)
C2 0.068(5) 0.069(6) 0.023(4) -0.010(4) 0.000(4) -0.009(5)
C3 0.065(5) 0.070(6) 0.020(3) -0.002(4) -0.007(3) -0.032(5)
C4 0.062(5) 0.072(6) 0.053(5) -0.020(4) 0.009(4) 0.001(5)
C5 0.089(7) 0.090(7) 0.051(5) -0.014(5) 0.015(5) -0.026(6)
C6 0.109(9) 0.097(8) 0.093(8) -0.047(7) 0.043(7) -0.028(7)
C7 0.090(8) 0.109(10) 0.147(11) -0.051(9) 0.051(8) -0.003(7)
C8 0.074(7) 0.091(8) 0.111(8) -0.029(6) 0.003(6) 0.009(6)
C9 0.069(6) 0.084(7) 0.064(6) 0.000(5) 0.007(5) -0.001(5)
C10 0.112(7) 0.058(6) 0.036(4) -0.001(4) -0.009(4) -0.018(5)
C14 0.137(10) 0.075(7) 0.095(8) 0.024(6) 0.026(7) 0.013(7)
C15 0.128(9) 0.072(7) 0.077(7) -0.007(5) 0.003(6) -0.003(6)
C16 0.043(4) 0.053(5) 0.026(3) -0.004(3) -0.002(3) -0.007(3)
C17 0.029(4) 0.054(5) 0.036(4) -0.004(3) -0.003(3) -0.002(3)
C18 0.030(4) 0.055(5) 0.029(4) -0.001(3) -0.003(3) -0.012(3)
C19 0.031(4) 0.044(4) 0.034(4) 0.006(3) 0.001(3) -0.007(3)
C20 0.043(4) 0.051(4) 0.031(4) 0.000(3) 0.005(3) 0.001(3)
C21 0.046(4) 0.058(5) 0.042(4) 0.002(4) 0.005(3) -0.005(4)
C22 0.035(4) 0.064(6) 0.075(6) 0.016(5) 0.015(4) -0.004(4)
C23 0.040(4) 0.054(5) 0.079(6) -0.007(4) 0.004(4) -0.007(4)
C24 0.049(4) 0.049(5) 0.047(4) -0.012(4) -0.002(3) 0.004(4)
C25 0.038(4) 0.050(4) 0.038(4) 0.001(3) 0.000(3) -0.001(3)
C26 0.044(4) 0.052(5) 0.041(4) -0.003(4) -0.007(3) -0.001(4)
C27 0.048(5) 0.066(5) 0.047(4) -0.001(4) -0.011(4) 0.007(4)
C28 0.043(4) 0.063(5) 0.061(5) 0.003(4) -0.011(4) 0.004(4)
C29 0.043(4) 0.057(5) 0.067(5) -0.002(4) 0.005(4) 0.005(4)
C30 0.036(4) 0.048(5) 0.052(4) -0.006(4) 0.004(3) 0.001(3)
C31 0.031(4) 0.057(5) 0.028(3) -0.004(3) 0.001(3) -0.011(3)
C32 0.035(4) 0.060(5) 0.031(4) -0.002(3) 0.004(3) 0.000(4)
C33 0.033(4) 0.054(4) 0.029(3) -0.002(3) 0.003(3) -0.008(3)
C34 0.036(4) 0.051(4) 0.028(3) -0.010(3) -0.002(3) -0.011(3)
C35 0.046(4) 0.046(4) 0.039(4) -0.002(3) -0.001(3) -0.002(3)
C36 0.047(5) 0.064(5) 0.048(4) 0.015(4) -0.004(4) -0.007(4)
C37 0.042(4) 0.073(6) 0.042(4) -0.006(4) 0.001(3) -0.017(4)
C38 0.040(4) 0.063(5) 0.041(4) 0.003(4) -0.004(3) -0.010(4)
C39 0.050(4) 0.051(5) 0.032(4) 0.000(3) -0.008(3) -0.009(4)
C40 0.033(4) 0.043(4) 0.034(4) -0.004(3) 0.003(3) -0.007(3)
C41 0.051(4) 0.050(5) 0.034(4) -0.005(3) -0.002(3) -0.004(4)
C42 0.052(5) 0.056(5) 0.038(4) -0.017(3) 0.005(3) -0.013(4)
C43 0.059(5) 0.068(6) 0.046(5) -0.019(4) 0.016(4) -0.016(4)
C44 0.046(5) 0.055(5) 0.080(6) -0.023(5) 0.017(4) -0.007(4)
C45 0.042(4) 0.051(5) 0.044(4) -0.001(4) -0.001(3) -0.007(4)
C46 0.047(4) 0.048(4) 0.028(4) -0.007(3) 0.000(3) -0.011(3)
C47 0.051(5) 0.055(5) 0.031(4) -0.003(3) -0.003(3) -0.015(4)
C48 0.060(5) 0.086(6) 0.037(4) -0.009(4) 0.006(4) -0.031(5)
C49 0.077(6) 0.112(8) 0.050(5) 0.000(5) 0.020(5) -0.055(6)
C50 0.089(7) 0.108(7) 0.025(4) -0.005(4) 0.002(4) -0.051(6)
C51 0.059(5) 0.070(5) 0.032(4) -0.007(4) 0.005(3) -0.035(4)
C52 0.041(4) 0.058(5) 0.033(4) 0.002(3) 0.008(3) 0.008(4)
C53 0.036(4) 0.066(5) 0.039(4) -0.009(4) -0.001(3) -0.011(4)
C54 0.053(5) 0.055(5) 0.041(4) -0.009(4) -0.004(4) -0.010(4)
C55 0.064(5) 0.053(5) 0.033(4) -0.008(3) -0.002(4) 0.004(4)
C56 0.048(5) 0.076(6) 0.041(4) -0.003(4) 0.009(3) 0.001(4)
C57 0.044(4) 0.079(6) 0.048(4) -0.016(4) 0.002(4) -0.006(4)
C101 0.031(4) 0.035(4) 0.027(3) 0.004(3) -0.007(3) 0.001(3)
C102 0.031(4) 0.040(4) 0.036(4) 0.009(3) -0.005(3) -0.003(3)
C103 0.035(4) 0.032(4) 0.033(4) -0.002(3) -0.009(3) 0.000(3)
C104 0.058(5) 0.050(5) 0.041(4) 0.009(4) -0.013(4) -0.018(4)
C105 0.037(4) 0.054(5) 0.039(4) 0.012(3) -0.002(3) -0.010(3)
C106 0.051(5) 0.068(5) 0.041(4) 0.018(4) -0.016(3) -0.015(4)
C107 0.057(5) 0.058(5) 0.040(4) 0.016(4) -0.001(3) -0.013(4)
C108 0.053(5) 0.064(5) 0.065(5) 0.010(4) 0.006(4) -0.018(4)
C109 0.051(5) 0.071(6) 0.039(4) 0.010(4) -0.005(3) -0.018(4)
C110 0.058(5) 0.063(5) 0.051(5) 0.010(4) 0.008(4) 0.017(4)
C111 0.031(4) 0.036(4) 0.045(4) 0.009(3) -0.004(3) -0.001(3)
C112 0.052(5) 0.044(4) 0.053(4) 0.008(4) -0.005(4) 0.014(4)
C113 0.056(5) 0.049(5) 0.054(5) 0.008(4) -0.010(4) 0.011(4)
C114 0.036(4) 0.052(5) 0.082(6) -0.001(4) -0.004(4) 0.006(4)
C115 0.060(5) 0.074(6) 0.072(6) 0.000(5) 0.014(4) 0.017(5)
C116 0.031(4) 0.035(4) 0.028(3) 0.004(3) -0.004(3) -0.002(3)
C117 0.032(4) 0.037(4) 0.031(3) 0.003(3) -0.001(3) 0.003(3)
C118 0.030(4) 0.045(4) 0.031(3) 0.020(3) -0.005(3) -0.002(3)
C119 0.039(4) 0.029(4) 0.047(4) 0.004(3) 0.004(3) 0.004(3)
C120 0.053(5) 0.047(5) 0.041(4) -0.004(3) 0.005(3) -0.005(4)
C121 0.054(5) 0.052(5) 0.064(5) 0.013(4) 0.004(4) 0.015(4)
C122 0.074(6) 0.032(4) 0.078(6) -0.014(4) 0.014(5) -0.008(4)
C123 0.086(7) 0.051(6) 0.090(7) 0.026(5) 0.020(5) 0.027(5)
C124 0.109(8) 0.039(5) 0.107(8) -0.001(5) 0.028(7) -0.003(5)
C125 0.039(4) 0.045(4) 0.028(3) 0.002(3) -0.002(3) 0.005(3)
C126 0.041(4) 0.061(5) 0.032(4) 0.004(3) -0.003(3) 0.002(4)
C127 0.047(4) 0.068(5) 0.038(4) 0.010(4) 0.009(3) 0.006(4)
C128 0.051(4) 0.059(5) 0.029(4) 0.006(3) -0.001(3) 0.006(4)
C129 0.074(6) 0.076(6) 0.027(4) 0.003(4) -0.003(4) 0.016(5)
C130 0.060(5) 0.087(6) 0.041(4) 0.003(4) 0.014(4) 0.002(5)
C131 0.039(4) 0.032(4) 0.022(3) 0.003(3) -0.005(3) 0.005(3)
C132 0.049(4) 0.035(4) 0.044(4) 0.010(3) -0.020(3) -0.019(3)
C133 0.047(4) 0.034(4) 0.036(4) 0.004(3) -0.016(3) -0.011(3)
C134 0.051(4) 0.044(4) 0.030(3) 0.006(3) -0.016(3) -0.007(3)
C135 0.062(5) 0.043(4) 0.035(4) 0.009(3) 0.006(3) 0.001(4)
C136 0.031(4) 0.049(5) 0.056(4) 0.014(4) -0.016(3) 0.000(3)
C137 0.059(5) 0.051(5) 0.043(4) 0.009(4) 0.008(4) 0.000(4)
C138 0.055(5) 0.043(4) 0.048(4) 0.018(3) -0.023(3) -0.014(4)
C139 0.059(5) 0.056(5) 0.042(4) 0.027(4) -0.014(4) -0.017(4)
C143 0.072(6) 0.083(6) 0.049(5) -0.001(4) -0.020(4) -0.024(5)
C146 0.028(4) 0.040(4) 0.038(4) 0.005(3) -0.005(3) -0.003(3)
C147 0.054(5) 0.034(4) 0.041(4) 0.005(3) -0.014(3) -0.001(3)
C148 0.055(5) 0.039(5) 0.060(5) -0.014(4) -0.020(4) 0.006(4)
C149 0.037(4) 0.032(4) 0.075(6) 0.013(4) -0.005(4) 0.002(3)
C150 0.044(4) 0.033(4) 0.052(4) 0.015(4) 0.002(3) 0.003(3)
C151 0.031(4) 0.042(4) 0.043(4) 0.008(3) 0.004(3) 0.004(3)
C152 0.027(4) 0.048(4) 0.041(4) 0.001(3) -0.005(3) 0.006(3)
C153 0.045(4) 0.061(5) 0.044(4) 0.002(4) -0.005(3) 0.007(4)
C154 0.056(5) 0.060(5) 0.054(5) -0.020(4) -0.017(4) 0.010(4)
C155 0.049(5) 0.059(5) 0.080(6) -0.016(5) -0.009(4) -0.007(4)
C156 0.058(5) 0.042(4) 0.047(4) -0.003(4) -0.010(4) -0.005(4)
C157 0.035(4) 0.045(4) 0.043(4) -0.004(3) -0.003(3) 0.006(3)
B1 0.042(5) 0.056(5) 0.025(4) -0.007(4) -0.003(3) -0.010(4)
B101 0.028(4) 0.033(4) 0.025(4) 0.006(3) -0.001(3) -0.006(3)

loop_
_atom_type_symbol
_atom_type_scat_dispersion_real
_atom_type_scat_dispersion_imag
_atom_type_scat_Cromer_Mann_a1
_atom_type_scat_Cromer_Mann_b1
_atom_type_scat_Cromer_Mann_a2
_atom_type_scat_Cromer_Mann_b2
_atom_type_scat_Cromer_Mann_a3
_atom_type_scat_Cromer_Mann_b3
_atom_type_scat_Cromer_Mann_a4
_atom_type_scat_Cromer_Mann_b4
_atom_type_scat_Cromer_Mann_c
_atom_type_scat_source
C 0.0033 0.0016 2.3100 20.8439 1.0200 10.2075 1.5886 0.5687 0.8650 51.6512 0.2156 'International Tables Vol C 4.2.6.8 and 6.1.1.4'
H 0.0000 0.0000 0.4930 10.5109 0.3229 26.1257 0.1402 3.1424 0.0408 57.7998 0.0030 'International Tables Vol C 4.2.6.8 and 6.1.1.4'
B 0.0013 0.0007 2.0545 23.2185 1.3326 1.0210 1.0979 60.3498 0.7068 0.1403 -0.1932 'International Tables Vol C 4.2.6.8 and 6.1.1.4'
N 0.0061 0.0033 12.2126 0.0057 3.1322 9.8933 2.0125 28.9975 1.1663 0.5826 -11.5290 'International Tables Vol C 4.2.6.8 and 6.1.1.4'
P 0.1023 0.0942 6.4345 1.9067 4.1791 27.1570 1.7800 0.5260 1.4908 68.1645 1.1149 'International Tables Vol C 4.2.6.8 and 6.1.1.4'
Fe 0.3463 0.8444 11.7695 4.7611 7.3573 0.3072 3.5222 15.3535 2.3045 76.8805 1.0369 'International Tables Vol C 4.2.6.8 and 6.1.1.4'

loop_
_geom_angle_atom_site_label_1
_geom_angle_atom_site_label_2
_geom_angle_atom_site_label_3
_geom_angle
_geom_angle_publ_flag
P1 Fe1 C1 117.8(2) yes
P1 Fe1 C16 124.15(19) yes
C1 Fe1 C16 91.3(3) yes
P1 Fe1 C31 132.40(18) yes
C1 Fe1 C31 92.9(3) yes
C16 Fe1 C31 87.5(2) yes
P101 Fe101 C101 133.51(18) yes
P101 Fe101 C116 114.14(18) yes
C101 Fe101 C116 92.3(2) yes
P101 Fe101 C131 126.35(17) yes
C101 Fe101 C131 89.4(2) yes
C116 Fe101 C131 89.1(2) yes
Fe1 P1 C52 107.69(9) yes
Fe1 P1 H2 109.27(10) no
C52 P1 H2 94.57(10) no
Fe101 P101 C157 107.46(9) yes
Fe101 P101 H1 109.28(10) no
C157 P101 H1 94.57(10) no
C1 N1 C2 110.4(6) yes
C1 N1 C4 119.1(6) yes
C2 N1 C4 130.4(7) yes
C1 N2 C3 108.8(6) yes
C1 N2 B1 124.0(6) yes
C3 N2 B1 127.1(6) yes
C16 N3 C17 110.4(5) yes
C16 N3 C19 118.4(5) yes
C17 N3 C19 129.7(6) yes
C16 N4 C18 109.0(5) yes
C16 N4 B1 118.6(5) yes
C18 N4 B1 130.7(5) yes
C31 N5 C33 111.0(5) yes
C31 N5 C34 122.7(5) yes
C33 N5 C34 125.8(5) yes
C31 N6 C32 108.9(5) yes
C31 N6 B1 124.0(5) yes
C32 N6 B1 125.4(5) yes
C101 N101 C102 111.1(5) yes
C101 N101 C105 124.4(5) yes
C102 N101 C105 124.4(5) yes
C101 N102 C103 108.4(5) yes
C101 N102 B101 126.1(5) yes
C103 N102 B101 125.4(5) yes
C116 N103 C117 112.2(5) yes
C116 N103 C119 119.6(5) yes
C117 N103 C119 128.0(5) yes
C116 N104 C118 109.3(5) yes
C116 N104 B101 118.9(5) yes
C118 N104 B101 131.2(5) yes
C131 N105 C132 111.1(5) yes
C131 N105 C134 121.7(5) yes
C132 N105 C134 127.1(5) yes
C131 N106 C133 109.9(5) yes
C131 N106 B101 120.5(5) yes
C133 N106 B101 129.6(5) yes
Fe1 C1 N2 113.3(5) yes
Fe1 C1 N1 141.0(6) yes
N2 C1 N1 105.6(6) yes
N1 C2 C3 106.9(7) yes
N1 C2 C10 125.4(7) yes
C3 C2 C10 127.7(7) yes
N2 C3 C2 108.3(7) yes
N2 C3 H31 126.2 no
C2 C3 H31 125.5 no
N1 C4 C5 112.3(7) yes
N1 C4 C9 112.5(6) yes
C5 C4 C9 113.7(7) yes
N1 C4 H41 106.1 no
C5 C4 H41 106.6 no
C9 C4 H41 104.8 no
C4 C5 C6 110.0(8) yes
C4 C5 H51 109.5 no
C6 C5 H51 108.7 no
C4 C5 H52 108.5 no
C6 C5 H52 110.6 no
H51 C5 H52 109.5 no
C5 C6 C7 114.1(9) yes
C5 C6 H61 108.0 no
C7 C6 H61 107.1 no
C5 C6 H62 109.1 no
C7 C6 H62 109.0 no
H61 C6 H62 109.5 no
C6 C7 C8 111.4(9) yes
C6 C7 H71 106.9 no
C8 C7 H71 107.8 no
C6 C7 H72 110.6 no
C8 C7 H72 110.6 no
H71 C7 H72 109.5 no
C7 C8 C9 112.7(8) yes
C7 C8 H81 108.5 no
C9 C8 H81 109.9 no
C7 C8 H82 108.5 no
C9 C8 H82 107.7 no
H81 C8 H82 109.5 no
C8 C9 C4 109.0(7) yes
C8 C9 H91 111.3 no
C4 C9 H91 111.0 no
C8 C9 H92 108.1 no
C4 C9 H92 107.9 no
H91 C9 H92 109.5 no
C2 C10 C11 106.0(6) yes
C2 C10 C15 110.7(6) yes
C11 C10 C15 104.0(8) yes
C2 C10 C15 110.7(6) yes
C2 C10 C511 115.4(6) yes
C15 C10 C511 121.6(8) yes
C10 C11 C12 107.72(7) yes
C10 C11 H111 109.4 no
C12 C11 H111 108.4 no
C10 C11 H112 110.7 no
C12 C11 H112 111.0 no
H111 C11 H112 109.5 no
C11 C12 C13 102.87(7) yes
C11 C12 H121 109.8 no
C13 C12 H121 108.7 no
C11 C12 H122 112.4 no
C13 C12 H122 113.4 no
H121 C12 H122 109.5 no
C12 C13 C14 107.65(7) yes
C12 C13 H131 110.8 no
C14 C13 H131 111.9 no
C12 C13 H132 107.5 no
C14 C13 H132 109.4 no
H131 C13 H132 109.5 no
C13 C14 C15 103.3(9) yes
C13 C14 H141 110.4 no
C15 C14 H141 111.6 no
C13 C14 H142 110.8 no
C15 C14 H142 111.2 no
H141 C14 H142 109.5 no
C15 C14 C513 110.5(10) yes
C15 C14 H143 109.9 no
C513 C14 H143 109.5 no
C15 C14 H144 109.5 no
C513 C14 H144 107.9 no
H143 C14 H144 109.5 no
C14 C15 C10 109.9(7) yes
C14 C15 H151 109.7 no
C10 C15 H151 109.9 no
C14 C15 H152 109.5 no
C10 C15 H152 108.4 no
H151 C15 H152 109.5 no
Fe1 C16 N3 135.9(5) yes
Fe1 C16 N4 118.2(5) yes
N3 C16 N4 105.1(5) yes
N3 C17 C18 106.5(6) yes
N3 C17 C25 123.7(6) yes
C18 C17 C25 129.7(6) yes
N4 C18 C17 109.0(6) yes
N4 C18 H181 125.6 no
C17 C18 H181 125.4 no
N3 C19 C20 115.8(5) yes
N3 C19 C24 111.4(5) yes
C20 C19 C24 112.5(6) yes
N3 C19 H191 105.9 no
C20 C19 H191 105.3 no
C24 C19 H191 104.9 no
C19 C20 C21 108.9(5) yes
C19 C20 H201 109.3 no
C21 C20 H201 110.7 no
C19 C20 H202 109.4 no
C21 C20 H202 109.0 no
H201 C20 H202 109.5 no
C20 C21 C22 110.9(6) yes
C20 C21 H211 108.3 no
C22 C21 H211 107.8 no
C20 C21 H212 110.0 no
C22 C21 H212 110.3 no
H211 C21 H212 109.5 no
C21 C22 C23 112.4(6) yes
C21 C22 H221 109.8 no
C23 C22 H221 109.8 no
C21 C22 H222 107.4 no
C23 C22 H222 107.9 no
H221 C22 H222 109.5 no
C22 C23 C24 111.3(6) yes
C22 C23 H231 108.1 no
C24 C23 H231 108.3 no
C22 C23 H232 109.6 no
C24 C23 H232 110.0 no
H231 C23 H232 109.5 no
C23 C24 C19 110.0(6) yes
C23 C24 H241 110.1 no
C19 C24 H241 109.8 no
C23 C24 H242 108.8 no
C19 C24 H242 108.6 no
H241 C24 H242 109.5 no
C17 C25 C26 112.4(6) yes
C17 C25 C30 112.3(5) yes
C26 C25 C30 107.5(5) yes
C17 C25 H251 107.8 no
C26 C25 H251 108.6 no
C30 C25 H251 108.2 no
C25 C26 C27 112.7(6) yes
C25 C26 H261 108.0 no
C27 C26 H261 108.6 no
C25 C26 H262 108.9 no
C27 C26 H262 109.2 no
H261 C26 H262 109.5 no
C26 C27 C28 112.1(6) yes
C26 C27 H271 108.9 no
C28 C27 H271 108.2 no
C26 C27 H272 108.7 no
C28 C27 H272 109.4 no
H271 C27 H272 109.5 no
C27 C28 C29 112.3(6) yes
C27 C28 H281 108.4 no
C29 C28 H281 108.4 no
C27 C28 H282 109.6 no
C29 C28 H282 108.7 no
H281 C28 H282 109.5 no
C28 C29 C30 111.1(6) yes
C28 C29 H291 110.2 no
C30 C29 H291 109.6 no
C28 C29 H292 108.2 no
C30 C29 H292 108.1 no
H291 C29 H292 109.5 no
C29 C30 C25 110.6(6) yes
C29 C30 H301 109.8 no
C25 C30 H301 109.4 no
C29 C30 H302 108.9 no
C25 C30 H302 108.6 no
H301 C30 H302 109.5 no
Fe1 C31 N6 112.4(4) yes
Fe1 C31 N5 139.2(5) yes
N6 C31 N5 105.7(5) yes
N6 C32 C33 109.1(6) yes
N6 C32 H321 125.6 no
C33 C32 H321 125.3 no
N5 C33 C32 105.2(6) yes
N5 C33 C40 125.4(5) yes
C32 C33 C40 129.1(6) yes
N5 C34 C35 110.3(5) yes
N5 C34 C39 112.3(5) yes
C35 C34 C39 111.0(5) yes
N5 C34 H341 107.5 no
C35 C34 H341 107.7 no
C39 C34 H341 107.8 no
C34 C35 C36 111.0(5) yes
C34 C35 H351 109.4 no
C36 C35 H351 110.0 no
C34 C35 H352 108.5 no
C36 C35 H352 108.4 no
H351 C35 H352 109.5 no
C35 C36 C37 112.9(6) yes
C35 C36 H361 107.8 no
C37 C36 H361 108.5 no
C35 C36 H362 109.1 no
C37 C36 H362 109.0 no
H361 C36 H362 109.5 no
C36 C37 C38 110.8(6) yes
C36 C37 H371 109.2 no
C38 C37 H371 108.7 no
C36 C37 H372 109.0 no
C38 C37 H372 109.7 no
H371 C37 H372 109.5 no
C37 C38 C39 110.9(5) yes
C37 C38 H381 109.6 no
C39 C38 H381 108.7 no
C37 C38 H382 108.9 no
C39 C38 H382 109.2 no
H381 C38 H382 109.5 no
C38 C39 C34 112.1(6) yes
C38 C39 H391 109.2 no
C34 C39 H391 109.0 no
C38 C39 H392 108.8 no
C34 C39 H392 108.3 no
H391 C39 H392 109.5 no
C33 C40 C41 111.2(5) yes
C33 C40 C45 110.5(5) yes
C41 C40 C45 110.4(5) yes
C33 C40 H401 108.7 no
C41 C40 H401 107.6 no
C45 C40 H401 108.3 no
C40 C41 C42 112.5(6) yes
C40 C41 H411 109.8 no
C42 C41 H411 110.6 no
C40 C41 H412 106.7 no
C42 C41 H412 107.6 no
H411 C41 H412 109.5 no
C41 C42 C43 110.6(6) yes
C41 C42 H421 109.9 no
C43 C42 H421 109.3 no
C41 C42 H422 108.3 no
C43 C42 H422 109.3 no
H421 C42 H422 109.5 no
C42 C43 C44 111.2(6) yes
C42 C43 H431 109.9 no
C44 C43 H431 110.2 no
C42 C43 H432 108.4 no
C44 C43 H432 107.6 no
H431 C43 H432 109.5 no
C43 C44 C45 110.7(6) yes
C43 C44 H441 109.5 no
C45 C44 H441 110.2 no
C43 C44 H442 108.3 no
C45 C44 H442 108.7 no
H441 C44 H442 109.5 no
C44 C45 C40 111.9(5) yes
C44 C45 H451 108.6 no
C40 C45 H451 107.7 no
C44 C45 H452 109.6 no
C40 C45 H452 109.5 no
H451 C45 H452 109.5 no
C47 C46 C51 115.1(6) yes
C47 C46 B1 123.7(6) yes
C51 C46 B1 120.6(6) yes
C46 C47 C48 122.7(6) yes
C46 C47 H471 118.4 no
C48 C47 H471 118.9 no
C47 C48 C49 119.5(7) yes
C47 C48 H481 120.6 no
C49 C48 H481 119.9 no
C48 C49 C50 119.4(7) yes
C48 C49 H491 120.2 no
C50 C49 H491 120.4 no
C49 C50 C51 120.3(7) yes
C49 C50 H501 119.7 no
C51 C50 H501 120.0 no
C46 C51 C50 123.0(7) yes
C46 C51 H511 118.0 no
C50 C51 H511 119.0 no
P1 C52 C53 124.4(4) yes
P1 C52 C57 119.0(4) yes
C53 C52 C57 116.6(6) yes
C52 C53 C54 121.6(6) yes
C52 C53 H531 118.5 no
C54 C53 H531 119.9 no
C53 C54 C55 121.1(7) yes
C53 C54 H541 119.5 no
C55 C54 H541 119.3 no
C54 C55 C56 118.9(6) yes
C54 C55 H551 120.3 no
C56 C55 H551 120.8 no
C55 C56 C57 119.7(7) yes
C55 C56 H561 120.0 no
C57 C56 H561 120.3 no
C52 C57 C56 122.1(7) yes
C52 C57 H571 118.7 no
C56 C57 H571 119.2 no
C59 C58 H581 109.6 no
C59 C58 H582 110.2 no
H581 C58 H582 109.5 no
C59 C58 H583 108.6 no
H581 C58 H583 109.5 no
H582 C58 H583 109.5 no
C58 C59 C60 93.84(7) yes
C58 C59 H591 112.4 no
C60 C59 H591 112.8 no
C58 C59 H592 114.0 no
C60 C59 H592 113.7 no
H591 C59 H592 109.5 no
C59 C60 C61 121.87(7) yes
C59 C60 H603 106.5 no
C61 C60 H603 106.4 no
C59 C60 H604 106.6 no
C61 C60 H604 105.7 no
H603 C60 H604 109.5 no
C61 C60 C591 121.89(7) yes
C61 C60 H601 106.8 no
C591 C60 H601 106.0 no
C61 C60 H602 105.9 no
C591 C60 H602 106.4 no
H601 C60 H602 109.5 no
C60 C61 C62 93.85(5) yes
C60 C61 H611 112.7 no
C62 C61 H611 112.2 no
C60 C61 H612 113.6 no
C62 C61 H612 114.3 no
H611 C61 H612 109.5 no
C61 C62 H621 109.4 no
C61 C62 H622 110.5 no
H621 C62 H622 109.5 no
C61 C62 H623 108.5 no
H621 C62 H623 109.5 no
H622 C62 H623 109.5 no
Fe101 C101 N102 112.0(4) yes
Fe101 C101 N101 141.8(5) yes
N102 C101 N101 106.2(5) yes
N101 C102 C103 104.9(5) yes
N101 C102 C111 125.6(5) yes
C103 C102 C111 129.2(6) yes
N102 C103 C102 109.3(6) yes
N102 C103 H1031 125.6 no
C102 C103 H1031 125.2 no
C105 C104 C109 113.8(6) yes
C105 C104 H1041 108.4 no
C109 C104 H1041 109.8 no
C105 C104 H1042 107.7 no
C109 C104 H1042 107.6 no
H1041 C104 H1042 109.5 no
N101 C105 C104 113.9(5) yes
N101 C105 C106 113.3(5) yes
C104 C105 C106 115.9(6) yes
N101 C105 H1051 104.4 no
C104 C105 H1051 104.0 no
C106 C105 H1051 103.7 no
C105 C106 C107 113.0(6) yes
C105 C106 H1061 109.1 no
C107 C106 H1061 109.3 no
C105 C106 H1062 107.9 no
C107 C106 H1062 108.0 no
H1061 C106 H1062 109.5 no
C106 C107 C108 113.0(6) yes
C106 C107 H1071 107.6 no
C108 C107 H1071 107.1 no
C106 C107 H1072 109.9 no
C108 C107 H1072 109.7 no
H1071 C107 H1072 109.5 no
C107 C108 C109 111.4(6) yes
C107 C108 H1081 109.9 no
C109 C108 H1081 110.9 no
C107 C108 H1082 107.6 no
C109 C108 H1082 107.4 no
H1081 C108 H1082 109.5 no
C104 C109 C108 112.2(6) yes
C104 C109 H1091 108.2 no
C108 C109 H1091 107.6 no
C104 C109 H1092 109.7 no
C108 C109 H1092 109.7 no
H1091 C109 H1092 109.5 no
C111 C110 C115 112.5(6) yes
C111 C110 H1101 108.0 no
C115 C110 H1101 108.3 no
C111 C110 H1102 109.4 no
C115 C110 H1102 109.1 no
H1101 C110 H1102 109.5 no
C110 C111 C102 111.7(5) yes
C110 C111 C112 109.3(6) yes
C102 C111 C112 111.5(5) yes
C110 C111 H1111 108.3 no
C102 C111 H1111 108.3 no
C112 C111 H1111 107.6 no
C111 C112 C113 111.1(6) yes
C111 C112 H1121 107.6 no
C113 C112 H1121 108.0 no
C111 C112 H1122 110.0 no
C113 C112 H1122 110.6 no
H1121 C112 H1122 109.5 no
C112 C113 C114 111.9(6) yes
C112 C113 H1131 109.8 no
C114 C113 H1131 109.5 no
C112 C113 H1132 108.1 no
C114 C113 H1132 108.1 no
H1131 C113 H1132 109.5 no
C113 C114 C115 111.8(6) yes
C113 C114 H1141 107.6 no
C115 C114 H1141 107.3 no
C113 C114 H1142 110.4 no
C115 C114 H1142 110.2 no
H1141 C114 H1142 109.5 no
C114 C115 C110 110.3(6) yes
C114 C115 H1151 110.0 no
C110 C115 H1151 110.4 no
C114 C115 H1152 107.9 no
C110 C115 H1152 108.7 no
H1151 C115 H1152 109.5 no
Fe101 C116 N104 117.4(4) yes
Fe101 C116 N103 137.1(5) yes
N104 C116 N103 104.8(5) yes
N103 C117 C118 104.8(5) yes
N103 C117 C125 125.0(6) yes
C118 C117 C125 130.1(6) yes
N104 C118 C117 108.8(5) yes
N104 C118 H1181 125.5 no
C117 C118 H1181 125.7 no
N103 C119 C120 114.5(5) yes
N103 C119 C121 112.0(5) yes
C120 C119 C121 112.9(6) yes
N103 C119 H1191 105.8 no
C120 C119 H1191 105.2 no
C121 C119 H1191 105.5 no
C119 C120 C122 110.3(6) yes
C119 C120 H1201 108.3 no
C122 C120 H1201 108.5 no
C119 C120 H1202 109.2 no
C122 C120 H1202 111.0 no
H1201 C120 H1202 109.5 no
C119 C121 C123 107.8(6) yes
C119 C121 H1211 109.5 no
C123 C121 H1211 110.8 no
C119 C121 H1212 109.2 no
C123 C121 H1212 110.0 no
H1211 C121 H1212 109.5 no
C120 C122 C124 109.6(7) yes
C120 C122 H1221 108.5 no
C124 C122 H1221 108.3 no
C120 C122 H1222 109.7 no
C124 C122 H1222 111.2 no
H1221 C122 H1222 109.5 no
C121 C123 C124 113.5(7) yes
C121 C123 H1231 109.0 no
C124 C123 H1231 109.0 no
C121 C123 H1232 108.3 no
C124 C123 H1232 107.5 no
H1231 C123 H1232 109.5 no
C122 C124 C123 110.8(7) yes
C122 C124 H1241 108.1 no
C123 C124 H1241 108.3 no
C122 C124 H1242 109.5 no
C123 C124 H1242 110.5 no
H1241 C124 H1242 109.5 no
C117 C125 C126 113.6(5) yes
C117 C125 C128 111.9(5) yes
C126 C125 C128 110.7(5) yes
C117 C125 H1251 107.3 no
C126 C125 H1251 106.5 no
C128 C125 H1251 106.4 no
C125 C126 C127 109.8(5) yes
C125 C126 H1261 109.8 no
C127 C126 H1261 110.9 no
C125 C126 H1262 107.9 no
C127 C126 H1262 108.9 no
H1261 C126 H1262 109.5 no
C126 C127 C130 111.0(6) yes
C126 C127 H1271 109.5 no
C130 C127 H1271 110.1 no
C126 C127 H1272 108.6 no
C130 C127 H1272 108.1 no
H1271 C127 H1272 109.5 no
C125 C128 C129 110.1(5) yes
C125 C128 H1281 107.5 no
C129 C128 H1281 107.8 no
C125 C128 H1282 110.3 no
C129 C128 H1282 111.6 no
H1281 C128 H1282 109.5 no
C128 C129 C130 112.0(6) yes
C128 C129 H1291 107.8 no
C130 C129 H1291 107.8 no
C128 C129 H1292 109.3 no
C130 C129 H1292 110.4 no
H1291 C129 H1292 109.5 no
C127 C130 C129 112.2(6) yes
C127 C130 H1301 107.7 no
C129 C130 H1301 107.3 no
C127 C130 H1302 110.0 no
C129 C130 H1302 110.2 no
H1301 C130 H1302 109.5 no
Fe101 C131 N105 139.3(4) yes
Fe101 C131 N106 116.3(4) yes
N105 C131 N106 104.4(5) yes
N105 C132 C133 105.9(5) yes
N105 C132 C140 123.1(5) yes
C133 C132 C140 128.9(6) yes
N105 C132 C133 105.9(5) yes
N105 C132 C540 121.4(6) yes
C133 C132 C540 129.8(6) yes
N106 C133 C132 108.6(5) yes
N106 C133 H1331 126.0 no
C132 C133 H1331 125.4 no
N105 C134 C135 111.2(5) yes
N105 C134 C136 113.2(5) yes
C135 C134 C136 110.4(5) yes
N105 C134 H1341 107.6 no
C135 C134 H1341 107.2 no
C136 C134 H1341 106.9 no
C134 C135 C137 111.6(6) yes
C134 C135 H1351 109.0 no
C137 C135 H1351 109.4 no
C134 C135 H1352 108.4 no
C137 C135 H1352 108.9 no
H1351 C135 H1352 109.5 no
C134 C136 C138 110.9(6) yes
C134 C136 H1361 109.6 no
C138 C136 H1361 110.1 no
C134 C136 H1362 107.9 no
C138 C136 H1362 108.8 no
H1361 C136 H1362 109.5 no
C135 C137 C139 111.1(6) yes
C135 C137 H1371 108.6 no
C139 C137 H1371 108.3 no
C135 C137 H1372 109.9 no
C139 C137 H1372 109.5 no
H1371 C137 H1372 109.5 no
C136 C138 C139 111.6(5) yes
C136 C138 H1381 108.9 no
C139 C138 H1381 109.1 no
C136 C138 H1382 109.2 no
C139 C138 H1382 108.6 no
H1381 C138 H1382 109.5 no
C138 C139 C137 112.4(6) yes
C138 C139 H1391 109.8 no
C137 C139 H1391 109.1 no
C138 C139 H1392 108.3 no
C137 C139 H1392 107.7 no
H1391 C139 H1392 109.5 no
C132 C140 C141 106.6(6) yes
C132 C140 C145 113.5(6) yes
C141 C140 C145 109.99(7) yes
C132 C140 H1401 108.5 no
C141 C140 H1401 109.9 no
C145 C140 H1401 108.3 no
C140 C141 C142 109.60(7) yes
C140 C141 H1411 110.2 no
C142 C141 H1411 109.0 no
C140 C141 H1412 108.7 no
C142 C141 H1412 109.8 no
H1411 C141 H1412 109.5 no
C141 C142 C143 113.27(7) yes
C141 C142 H1421 109.2 no
C143 C142 H1421 109.7 no
C141 C142 H1422 108.1 no
C143 C142 H1422 107.0 no
H1421 C142 H1422 109.5 no
C142 C143 C144 116.42(7) yes
C142 C143 H1431 108.8 no
C144 C143 H1431 108.1 no
C142 C143 H1432 106.0 no
C144 C143 H1432 108.0 no
H1431 C143 H1432 109.5 no
C542 C143 C544 116.39(7) yes
C542 C143 H1433 108.2 no
C544 C143 H1433 108.0 no
C542 C143 H1434 107.5 no
C544 C143 H1434 107.2 no
H1433 C143 H1434 109.5 no
C143 C144 C145 113.27(7) yes
C143 C144 H1441 108.2 no
C145 C144 H1441 108.8 no
C143 C144 H1442 108.9 no
C145 C144 H1442 108.2 no
H1441 C144 H1442 109.5 no
C144 C145 C140 109.62(7) yes
C144 C145 H1451 109.1 no
C140 C145 H1451 108.5 no
C144 C145 H1452 110.2 no
C140 C145 H1452 109.9 no
H1451 C145 H1452 109.5 no
C147 C146 C151 116.1(6) yes
C147 C146 B101 120.0(6) yes
C151 C146 B101 122.6(6) yes
C146 C147 C148 122.0(6) yes
C146 C147 H1471 118.3 no
C148 C147 H1471 119.7 no
C147 C148 C149 120.2(7) yes
C147 C148 H1481 119.5 no
C149 C148 H1481 120.3 no
C148 C149 C150 119.0(6) yes
C148 C149 H1491 120.3 no
C150 C149 H1491 120.7 no
C149 C150 C151 120.7(6) yes
C149 C150 H1501 119.4 no
C151 C150 H1501 119.9 no
C146 C151 C150 121.9(7) yes
C146 C151 H1511 118.6 no
C150 C151 H1511 119.4 no
C153 C152 C157 122.3(6) yes
C153 C152 H1521 119.4 no
C157 C152 H1521 118.3 no
C152 C153 C154 119.1(7) yes
C152 C153 H1531 120.4 no
C154 C153 H1531 120.4 no
C153 C154 C155 118.6(7) yes
C153 C154 H1541 120.5 no
C155 C154 H1541 120.9 no
C154 C155 C156 121.7(8) yes
C154 C155 H1551 118.8 no
C156 C155 H1551 119.5 no
C155 C156 C157 120.6(7) yes
C155 C156 H1561 120.7 no
C157 C156 H1561 118.6 no
P101 C157 C152 120.4(4) yes
P101 C157 C156 122.0(4) yes
C152 C157 C156 117.6(6) yes
C10 C511 C512 107.68(7) yes
C10 C511 H5111 109.5 no
C512 C511 H5111 109.1 no
C10 C511 H5112 111.3 no
C512 C511 H5112 109.7 no
H5111 C511 H5112 109.5 no
C511 C512 C513 102.88(7) yes
C511 C512 H5121 110.3 no
C513 C512 H5121 108.6 no
C511 C512 H5122 113.3 no
C513 C512 H5122 112.0 no
H5121 C512 H5122 109.5 no
C512 C513 C14 107.70(7) yes
C512 C513 H5131 112.2 no
C14 C513 H5131 112.0 no
C512 C513 H5132 107.0 no
C14 C513 H5132 108.3 no
H5131 C513 H5132 109.5 no
C132 C540 C541 108.0(6) yes
C132 C540 C545 109.7(6) yes
C541 C540 C545 110.00(7) yes
C132 C540 H5401 109.1 no
C541 C540 H5401 109.7 no
C545 C540 H5401 110.3 no
C540 C541 C542 109.60(7) yes
C540 C541 H5411 109.3 no
C542 C541 H5411 108.4 no
C540 C541 H5412 109.8 no
C542 C541 H5412 110.2 no
H5411 C541 H5412 109.5 no
C541 C542 C143 113.25(7) yes
C541 C542 H5421 109.5 no
C143 C542 H5421 108.6 no
C541 C542 H5422 107.5 no
C143 C542 H5422 108.4 no
H5421 C542 H5422 109.5 no
C143 C544 C545 113.25(7) yes
C143 C544 H5441 109.1 no
C545 C544 H5441 109.0 no
C143 C544 H5442 108.2 no
C545 C544 H5442 107.7 no
H5441 C544 H5442 109.5 no
C544 C545 C540 109.63(7) yes
C544 C545 H5451 108.6 no
C540 C545 H5451 109.9 no
C544 C545 H5452 110.4 no
C540 C545 H5452 108.8 no
H5451 C545 H5452 109.5 no
C591 C581 H5811 109.4 no
C591 C581 H5812 109.1 no
H5811 C581 H5812 109.5 no
C591 C581 H5813 109.9 no
H5811 C581 H5813 109.5 no
H5812 C581 H5813 109.5 no
C60 C591 C581 93.83(7) yes
C60 C591 H5911 113.3 no
C581 C591 H5911 113.7 no
C60 C591 H5912 113.1 no
C581 C591 H5912 112.9 no
H5911 C591 H5912 109.5 no
C46 B1 N4 117.4(6) yes
C46 B1 N6 111.9(5) yes
N4 B1 N6 103.5(5) yes
C46 B1 N2 106.9(6) yes
N4 B1 N2 108.5(5) yes
N6 B1 N2 108.4(5) yes
C146 B101 N106 113.5(5) yes
C146 B101 N102 106.1(5) yes
N106 B101 N102 106.9(4) yes
C146 B101 N104 116.9(5) yes
N106 B101 N104 104.8(5) yes
N102 B101 N104 108.1(5) yes

loop_
_geom_bond_atom_site_label_1
_geom_bond_atom_site_label_2
_geom_bond_distance
_geom_bond_publ_flag
Fe1 P1 2.374(2) yes
Fe1 C1 2.054(8) yes
Fe1 C16 2.063(7) yes
Fe1 C31 2.105(6) yes
Fe101 P101 2.3800(19) yes
Fe101 C101 2.067(6) yes
Fe101 C116 2.093(6) yes
Fe101 C131 2.077(6) yes
P1 C52 1.841(5) yes
P1 H2 1.220(10) no
P101 C157 1.853(5) yes
P101 H1 1.216(10) no
N1 C1 1.370(9) yes
N1 C2 1.382(9) yes
N1 C4 1.473(9) yes
N2 C1 1.383(9) yes
N2 C3 1.391(9) yes
N2 B1 1.563(10) yes
N3 C16 1.369(8) yes
N3 C17 1.400(8) yes
N3 C19 1.489(8) yes
N4 C16 1.367(8) yes
N4 C18 1.400(8) yes
N4 B1 1.577(9) yes
N5 C31 1.352(8) yes
N5 C33 1.399(8) yes
N5 C34 1.476(7) yes
N6 C31 1.375(8) yes
N6 C32 1.378(8) yes
N6 B1 1.576(9) yes
N101 C101 1.357(7) yes
N101 C102 1.393(8) yes
N101 C105 1.481(8) yes
N102 C101 1.357(7) yes
N102 C103 1.392(7) yes
N102 B101 1.588(8) yes
N103 C116 1.366(7) yes
N103 C117 1.376(7) yes
N103 C119 1.481(8) yes
N104 C116 1.370(7) yes
N104 C118 1.379(7) yes
N104 B101 1.585(8) yes
N105 C131 1.374(7) yes
N105 C132 1.391(7) yes
N105 C134 1.465(8) yes
N106 C131 1.365(7) yes
N106 C133 1.386(7) yes
N106 B101 1.593(8) yes
C2 C3 1.353(10) yes
C2 C10 1.555(10) yes
C3 H31 0.950 no
C4 C5 1.512(10) yes
C4 C9 1.515(11) yes
C4 H41 0.950 no
C5 C6 1.508(12) yes
C5 H51 0.950 no
C5 H52 0.950 no
C6 C7 1.482(15) yes
C6 H61 0.950 no
C6 H62 0.950 no
C7 C8 1.529(14) yes
C7 H71 0.950 no
C7 H72 0.950 no
C8 C9 1.533(11) yes
C8 H81 0.950 no
C8 H82 0.950 no
C9 H91 0.950 no
C9 H92 0.950 no
C10 C11 1.567(6) yes
C10 C15 1.484(11) yes
C10 C15 1.484(11) yes
C10 C511 1.539(6) yes
C11 C12 1.54000(11) yes
C11 H111 0.950 no
C11 H112 0.950 no
C12 C13 1.540(7) yes
C12 H121 0.950 no
C12 H122 0.950 no
C13 C14 1.527(6) yes
C13 H131 0.950 no
C13 H132 0.950 no
C14 C15 1.533(12) yes
C14 H141 0.950 no
C14 H142 0.950 no
C14 C15 1.533(12) yes
C14 C513 1.562(7) yes
C14 H143 0.950 no
C14 H144 0.950 no
C15 H151 0.950 no
C15 H152 0.950 no
C17 C18 1.320(8) yes
C17 C25 1.491(9) yes
C18 H181 0.950 no
C19 C20 1.513(8) yes
C19 C24 1.505(9) yes
C19 H191 0.950 no
C20 C21 1.519(9) yes
C20 H201 0.950 no
C20 H202 0.950 no
C21 C22 1.524(10) yes
C21 H211 0.950 no
C21 H212 0.950 no
C22 C23 1.520(10) yes
C22 H221 0.950 no
C22 H222 0.950 no
C23 C24 1.532(9) yes
C23 H231 0.950 no
C23 H232 0.950 no
C24 H241 0.950 no
C24 H242 0.950 no
C25 C26 1.543(9) yes
C25 C30 1.535(9) yes
C25 H251 0.950 no
C26 C27 1.501(9) yes
C26 H261 0.950 no
C26 H262 0.950 no
C27 C28 1.535(10) yes
C27 H271 0.950 no
C27 H272 0.950 no
C28 C29 1.509(10) yes
C28 H281 0.950 no
C28 H282 0.950 no
C29 C30 1.538(9) yes
C29 H291 0.950 no
C29 H292 0.950 no
C30 H301 0.950 no
C30 H302 0.950 no
C32 C33 1.355(9) yes
C32 H321 0.950 no
C33 C40 1.495(9) yes
C34 C35 1.525(9) yes
C34 C39 1.498(9) yes
C34 H341 0.950 no
C35 C36 1.528(9) yes
C35 H351 0.950 no
C35 H352 0.950 no
C36 C37 1.497(10) yes
C36 H361 0.950 no
C36 H362 0.950 no
C37 C38 1.511(9) yes
C37 H371 0.950 no
C37 H372 0.950 no
C38 C39 1.531(9) yes
C38 H381 0.950 no
C38 H382 0.950 no
C39 H391 0.950 no
C39 H392 0.950 no
C40 C41 1.521(9) yes
C40 C45 1.528(9) yes
C40 H401 0.950 no
C41 C42 1.531(8) yes
C41 H411 0.950 no
C41 H412 0.950 no
C42 C43 1.506(10) yes
C42 H421 0.950 no
C42 H422 0.950 no
C43 C44 1.499(10) yes
C43 H431 0.950 no
C43 H432 0.950 no
C44 C45 1.538(9) yes
C44 H441 0.950 no
C44 H442 0.950 no
C45 H451 0.950 no
C45 H452 0.950 no
C46 C47 1.401(9) yes
C46 C51 1.386(9) yes
C46 B1 1.602(10) yes
C47 C48 1.387(9) yes
C47 H471 0.950 no
C48 C49 1.368(10) yes
C48 H481 0.950 no
C49 C50 1.378(11) yes
C49 H491 0.950 no
C50 C51 1.368(10) yes
C50 H501 0.950 no
C51 H511 0.950 no
C52 C53 1.380(8) yes
C52 C57 1.403(8) yes
C53 C54 1.382(9) yes
C53 H531 0.950 no
C54 C55 1.376(9) yes
C54 H541 0.950 no
C55 C56 1.381(10) yes
C55 H551 0.950 no
C56 C57 1.386(9) yes
C56 H561 0.950 no
C57 H571 0.950 no
C58 C59 1.406(7) yes
C58 H581 0.950 no
C58 H582 0.950 no
C58 H583 0.950 no
C59 C60 1.613(7) yes
C59 H591 0.950 no
C59 H592 0.950 no
C60 C61 1.617(5) yes
C60 H603 0.950 no
C60 H604 0.950 no
C60 C61 1.617(5) yes
C60 C591 1.610(7) yes
C60 H601 0.950 no
C60 H602 0.950 no
C61 C62 1.430(5) yes
C61 H611 0.950 no
C61 H612 0.950 no
C62 H621 0.950 no
C62 H622 0.950 no
C62 H623 0.950 no
C102 C103 1.352(8) yes
C102 C111 1.502(9) yes
C103 H1031 0.950 no
C104 C105 1.467(9) yes
C104 C109 1.517(9) yes
C104 H1041 0.950 no
C104 H1042 0.950 no
C105 C106 1.483(9) yes
C105 H1051 0.950 no
C106 C107 1.505(9) yes
C106 H1061 0.950 no
C106 H1062 0.950 no
C107 C108 1.511(10) yes
C107 H1071 0.950 no
C107 H1072 0.950 no
C108 C109 1.495(10) yes
C108 H1081 0.950 no
C108 H1082 0.950 no
C109 H1091 0.950 no
C109 H1092 0.950 no
C110 C111 1.538(9) yes
C110 C115 1.512(10) yes
C110 H1101 0.950 no
C110 H1102 0.950 no
C111 C112 1.512(9) yes
C111 H1111 0.950 no
C112 C113 1.538(9) yes
C112 H1121 0.950 no
C112 H1122 0.950 no
C113 C114 1.496(10) yes
C113 H1131 0.950 no
C113 H1132 0.950 no
C114 C115 1.517(10) yes
C114 H1141 0.950 no
C114 H1142 0.950 no
C115 H1151 0.950 no
C115 H1152 0.950 no
C117 C118 1.370(9) yes
C117 C125 1.502(8) yes
C118 H1181 0.950 no
C119 C120 1.514(9) yes
C119 C121 1.535(9) yes
C119 H1191 0.950 no
C120 C122 1.518(9) yes
C120 H1201 0.950 no
C120 H1202 0.950 no
C121 C123 1.545(11) yes
C121 H1211 0.950 no
C121 H1212 0.950 no
C122 C124 1.519(11) yes
C122 H1221 0.950 no
C122 H1222 0.950 no
C123 C124 1.482(12) yes
C123 H1231 0.950 no
C123 H1232 0.950 no
C124 H1241 0.950 no
C124 H1242 0.950 no
C125 C126 1.509(9) yes
C125 C128 1.543(8) yes
C125 H1251 0.950 no
C126 C127 1.541(9) yes
C126 H1261 0.950 no
C126 H1262 0.950 no
C127 C130 1.518(9) yes
C127 H1271 0.950 no
C127 H1272 0.950 no
C128 C129 1.532(9) yes
C128 H1281 0.950 no
C128 H1282 0.950 no
C129 C130 1.509(10) yes
C129 H1291 0.950 no
C129 H1292 0.950 no
C130 H1301 0.950 no
C130 H1302 0.950 no
C132 C133 1.339(8) yes
C132 C140 1.549(6) yes
C132 C133 1.339(8) yes
C132 C540 1.573(9) yes
C133 H1331 0.950 no
C134 C135 1.525(9) yes
C134 C136 1.510(9) yes
C134 H1341 0.950 no
C135 C137 1.531(9) yes
C135 H1351 0.950 no
C135 H1352 0.950 no
C136 C138 1.519(9) yes
C136 H1361 0.950 no
C136 H1362 0.950 no
C137 C139 1.485(10) yes
C137 H1371 0.950 no
C137 H1372 0.950 no
C138 C139 1.528(9) yes
C138 H1381 0.950 no
C138 H1382 0.950 no
C139 H1391 0.950 no
C139 H1392 0.950 no
C140 C141 1.544(6) yes
C140 C145 1.540(6) yes
C140 H1401 0.950 no
C141 C142 1.54000(11) yes
C141 H1411 0.950 no
C141 H1412 0.950 no
C142 C143 1.479(6) yes
C142 H1421 0.950 no
C142 H1422 0.950 no
C143 C144 1.469(6) yes
C143 H1431 0.950 no
C143 H1432 0.950 no
C143 C542 1.488(6) yes
C143 C544 1.448(6) yes
C143 H1433 0.950 no
C143 H1434 0.950 no
C144 C145 1.54000(11) yes
C144 H1441 0.950 no
C144 H1442 0.950 no
C145 H1451 0.950 no
C145 H1452 0.950 no
C146 C147 1.386(9) yes
C146 C151 1.401(8) yes
C146 B101 1.616(9) yes
C147 C148 1.397(9) yes
C147 H1471 0.950 no
C148 C149 1.374(10) yes
C148 H1481 0.950 no
C149 C150 1.37(1) yes
C149 H1491 0.950 no
C150 C151 1.381(9) yes
C150 H1501 0.950 no
C151 H1511 0.950 no
C152 C153 1.385(9) yes
C152 C157 1.388(8) yes
C152 H1521 0.950 no
C153 C154 1.398(10) yes
C153 H1531 0.950 no
C154 C155 1.365(11) yes
C154 H1541 0.950 no
C155 C156 1.391(10) yes
C155 H1551 0.950 no
C156 C157 1.374(8) yes
C156 H1561 0.950 no
C511 C512 1.54000(11) yes
C511 H5111 0.950 no
C511 H5112 0.950 no
C512 C513 1.551(7) yes
C512 H5121 0.950 no
C512 H5122 0.950 no
C513 H5131 0.950 no
C513 H5132 0.950 no
C540 C541 1.548(6) yes
C540 C545 1.552(6) yes
C540 H5401 0.950 no
C541 C542 1.54000(11) yes
C541 H5411 0.950 no
C541 H5412 0.950 no
C542 H5421 0.950 no
C542 H5422 0.950 no
C544 C545 1.54000(11) yes
C544 H5441 0.950 no
C544 H5442 0.950 no
C545 H5451 0.950 no
C545 H5452 0.950 no
C581 C591 1.422(7) yes
C581 H5811 0.950 no
C581 H5812 0.950 no
C581 H5813 0.950 no
C591 H5911 0.950 no
C591 H5912 0.950 no

loop_
_geom_torsion_atom_site_label_1
_geom_torsion_atom_site_label_2
_geom_torsion_atom_site_label_3
_geom_torsion_atom_site_label_4
_geom_torsion
_geom_torsion_publ_flag
C101 Fe101 P101 C157 44.0(3) no
C116 Fe101 P101 C157 -75.1(3) no
C131 Fe101 P101 C157 176.9(3) no
P101 Fe101 C101 N101 11.5(8) no
P101 Fe101 C101 N102 -167.1(3) no
C116 Fe101 C101 N101 138.6(7) no
C116 Fe101 C101 N102 -40.0(4) no
C131 Fe101 C101 N101 -132.4(7) no
C131 Fe101 C101 N102 49.1(4) no
P101 Fe101 C116 N103 -5.1(7) no
P101 Fe101 C116 N104 -173.4(4) no
C101 Fe101 C116 N103 -145.8(7) no
C101 Fe101 C116 N104 46.0(5) no
C131 Fe101 C116 N103 124.9(7) no
C131 Fe101 C116 N104 -43.4(5) no
P101 Fe101 C131 N105 -19.2(8) no
P101 Fe101 C131 N106 162.1(3) no
C101 Fe101 C131 N105 128.8(7) no
C101 Fe101 C131 N106 -49.9(4) no
C116 Fe101 C131 N105 -138.9(7) no
C116 Fe101 C131 N106 42.4(4) no
C1 Fe1 C16 N3 -148.8(7) no
C1 Fe1 C16 N4 43.4(6) no
C31 Fe1 C16 N3 118.4(7) no
C31 Fe1 C16 N4 -49.4(6) no
C1 Fe1 P1 C52 79.0(3) no
C16 Fe1 P1 C52 -33.9(4) no
C31 Fe1 P1 C52 -157.1(4) no
P1 Fe1 C1 N1 1.7(9) no
P1 Fe1 C1 N2 -174.4(4) no
C16 Fe1 C1 N1 132.0(8) no
C16 Fe1 C1 N2 -44.1(5) no
C31 Fe1 C1 N1 -140.5(8) no
C31 Fe1 C1 N2 43.5(5) no
P1 Fe1 C16 N3 -23.4(8) no
P1 Fe1 C16 N4 168.8(4) no
C1 Fe1 C31 N6 -46.1(5) no
C16 Fe1 C31 N5 -112.9(8) no
C16 Fe1 C31 N6 45.1(5) no
C1 Fe1 C31 N5 156.0(8) no
P1 Fe1 C31 N5 23.3(9) no
P1 Fe1 C31 N6 -178.8(3) no
Fe101 P101 C157 C152 24.5(5) no
Fe101 P101 C157 C156 -156.6(5) no
Fe1 P1 C52 C53 -23.8(7) no
Fe1 P1 C52 C57 158.5(5) no
C102 N101 C101 Fe101 -176.1(5) no
C102 N101 C101 N102 2.5(6) no
C101 N101 C105 C106 40.6(8) no
C102 N101 C105 C104 81.4(8) no
C102 N101 C105 C106 -143.4(6) no
C101 N101 C102 C103 -2.2(7) no
C101 N101 C102 C111 -176.3(6) no
C105 N101 C102 C103 -178.6(5) no
C105 N101 C102 C111 7.2(9) no
C101 N101 C105 C104 -94.6(7) no
C105 N101 C101 Fe101 0.4(10) no
C105 N101 C101 N102 179.0(5) no
C103 N102 C101 Fe101 177.2(4) no
C103 N102 C101 N101 -1.9(6) no
B101 N102 C101 Fe101 -5.4(7) no
B101 N102 C101 N101 175.5(5) no
C101 N102 C103 C102 0.6(6) no
C103 N102 B101 C146 3.3(7) no
B101 N102 C103 C102 -176.8(5) no
C101 N102 B101 N104 60.2(7) no
C101 N102 B101 N106 -52.3(7) no
C101 N102 B101 C146 -173.7(5) no
C103 N102 B101 N104 -122.9(6) no
C103 N102 B101 N106 124.7(6) no
C117 N103 C116 N104 1.6(7) no
C119 N103 C116 Fe101 8.3(9) no
C119 N103 C116 N104 177.6(5) no
C116 N103 C117 C118 -0.3(7) no
C116 N103 C117 C125 -177.4(6) no
C119 N103 C117 C118 -175.8(6) no
C119 N103 C117 C125 7.0(10) no
C116 N103 C119 C120 121.4(6) no
C117 N103 C116 Fe101 -167.7(5) no
C116 N103 C119 C121 -108.3(7) no
C117 N103 C119 C120 -63.3(8) no
C117 N103 C119 C121 67.0(8) no
B101 N104 C116 Fe101 -3.3(7) no
B101 N104 C116 N103 -175.1(5) no
C116 N104 C118 C117 2.3(7) no
C116 N104 B101 C146 -171.5(5) no
C118 N104 B101 N102 137.1(6) no
C118 N104 B101 N106 -109.1(6) no
C118 N104 B101 C146 17.6(9) no
B101 N104 C118 C117 173.8(5) no
C116 N104 B101 N102 -51.9(7) no
C116 N104 B101 N106 61.9(6) no
C118 N104 C116 Fe101 169.5(4) no
C118 N104 C116 N103 -2.3(6) no
C131 N105 C134 C135 -50.9(8) no
C131 N105 C134 C136 74.1(7) no
C132 N105 C134 C135 125.4(6) no
C132 N105 C134 C136 -109.7(7) no
C132 N105 C131 N106 -1.9(6) no
C134 N105 C131 Fe101 -3.9(10) no
C134 N105 C131 N106 174.9(5) no
C131 N105 C132 C133 -0.4(7) no
C131 N105 C132 C140 -164.9(6) no
C134 N105 C132 C133 -176.9(6) no
C132 N105 C131 Fe101 179.3(5) no
C134 N105 C132 C140 18.5(9) no
C133 N106 C131 N105 3.4(6) no
B101 N106 C131 Fe101 4.3(7) no
C133 N106 C131 Fe101 -177.5(4) no
C131 N106 C133 C132 -3.8(7) no
B101 N106 C133 C132 174.2(5) no
B101 N106 C131 N105 -174.8(5) no
C131 N106 B101 C146 167.9(5) no
C131 N106 B101 N102 51.3(7) no
C131 N106 B101 N104 -63.4(6) no
C133 N106 B101 C146 -9.9(8) no
C133 N106 B101 N102 -126.5(6) no
C133 N106 B101 N104 118.8(6) no
C2 N1 C1 Fe1 -175.5(6) no
C4 N1 C2 C10 0.6(11) no
C2 N1 C1 N2 0.8(7) no
C4 N1 C1 Fe1 3.1(11) no
C4 N1 C1 N2 179.4(5) no
C1 N1 C2 C3 -0.7(8) no
C1 N1 C2 C10 178.9(6) no
C4 N1 C2 C3 -179.0(7) no
C1 N1 C4 C5 -113.5(8) no
C1 N1 C4 C9 116.6(7) no
C2 N1 C4 C5 64.7(10) no
C2 N1 C4 C9 -65.1(10) no
B1 N2 C3 C2 175.1(6) no
C1 N2 B1 N4 55.7(7) no
C1 N2 C3 C2 0.2(7) no
C3 N2 B1 C46 9.0(8) no
C3 N2 C1 N1 -0.6(7) no
B1 N2 C1 Fe1 1.8(7) no
C1 N2 B1 N6 -56.0(7) no
C1 N2 B1 C46 -176.9(5) no
C3 N2 B1 N4 -118.4(6) no
C3 N2 B1 N6 129.9(6) no
C3 N2 C1 Fe1 176.8(4) no
B1 N2 C1 N1 -175.7(5) no
C17 N3 C16 Fe1 -167.4(6) no
C17 N3 C16 N4 1.5(7) no
C17 N3 C19 C20 -64.8(9) no
C17 N3 C19 C24 65.6(8) no
C16 N3 C17 C18 0.2(8) no
C16 N3 C17 C25 -175.4(7) no
C19 N3 C17 C18 -165.2(6) no
C19 N3 C17 C25 19.2(11) no
C16 N3 C19 C20 130.8(6) no
C19 N3 C16 Fe1 -0.1(10) no
C19 N3 C16 N4 168.7(5) no
C16 N3 C19 C24 -98.8(7) no
C18 N4 C16 Fe1 168.7(5) no
C18 N4 C16 N3 -2.6(7) no
B1 N4 C16 N3 -169.3(5) no
C16 N4 C18 C17 2.9(8) no
B1 N4 C16 Fe1 2.0(8) no
C18 N4 B1 C46 18.9(10) no
C16 N4 B1 N6 58.4(7) no
B1 N4 C18 C17 167.3(6) no
C16 N4 B1 N2 -56.6(7) no
C18 N4 B1 N6 -104.9(7) no
C16 N4 B1 C46 -177.8(6) no
C18 N4 B1 N2 140.1(6) no
C33 N5 C31 N6 -3.3(7) no
C31 N5 C34 C35 69.1(8) no
C34 N5 C31 Fe1 -16.9(11) no
C34 N5 C31 N6 -175.7(5) no
C31 N5 C33 C32 2.2(7) no
C31 N5 C33 C40 176.3(7) no
C34 N5 C33 C32 174.4(6) no
C34 N5 C33 C40 -11.5(10) no
C33 N5 C31 Fe1 155.6(6) no
C33 N5 C34 C39 133.4(6) no
C31 N5 C34 C39 -55.3(8) no
C33 N5 C34 C35 -102.3(7) no
C31 N6 C32 C33 -1.8(8) no
C31 N6 B1 C46 169.7(6) no
C32 N6 B1 N2 -144.8(6) no
C32 N6 B1 N4 100.1(7) no
C32 N6 B1 C46 -27.1(9) no
B1 N6 C32 C33 -167.1(6) no
C31 N6 B1 N2 52.1(8) no
C31 N6 B1 N4 -63.0(7) no
C32 N6 C31 Fe1 -162.2(4) no
C32 N6 C31 N5 3.1(7) no
B1 N6 C31 Fe1 3.4(8) no
B1 N6 C31 N5 168.6(5) no
N101 C102 C103 N102 0.9(6) no
C111 C102 C103 N102 174.8(6) no
N101 C102 C111 C110 83.9(7) no
N101 C102 C111 C112 -153.6(6) no
C103 C102 C111 C110 -88.9(8) no
C103 C102 C111 C112 33.7(9) no
C109 C104 C105 N101 179.5(6) no
C109 C104 C105 C106 45.5(9) no
C105 C104 C109 C108 -49.3(9) no
N101 C105 C106 C107 -179.4(6) no
C104 C105 C106 C107 -45.1(8) no
C105 C106 C107 C108 48.7(9) no
C106 C107 C108 C109 -53.3(8) no
C107 C108 C109 C104 52.9(8) no
C115 C110 C111 C102 -179.4(6) no
C115 C110 C111 C112 56.8(8) no
C111 C110 C115 C114 -56.1(8) no
C102 C111 C112 C113 -179.2(5) no
C110 C111 C112 C113 -55.3(7) no
C111 C112 C113 C114 56.1(8) no
C112 C113 C114 C115 -55.2(8) no
C113 C114 C115 C110 54.9(8) no
N103 C117 C118 N104 -1.2(7) no
C125 C117 C118 N104 175.7(6) no
C118 C117 C125 C126 48.1(10) no
N103 C117 C125 C126 -135.6(7) no
N103 C117 C125 C128 98.2(8) no
C118 C117 C125 C128 -78.2(9) no
N103 C119 C121 C123 175.4(6) no
N103 C119 C120 C122 -172.6(6) no
C121 C119 C120 C122 57.6(8) no
C120 C119 C121 C123 -53.5(8) no
C119 C120 C122 C124 -57.9(9) no
C119 C121 C123 C124 53.8(9) no
C120 C122 C124 C123 58.3(9) no
C121 C123 C124 C122 -57.6(10) no
C117 C125 C128 C129 -174.6(6) no
C117 C125 C126 C127 174.1(6) no
C128 C125 C126 C127 -59.1(8) no
C126 C125 C128 C129 57.6(8) no
C125 C126 C127 C130 57.4(8) no
C126 C127 C130 C129 -54.7(8) no
C125 C128 C129 C130 -54.3(8) no
C128 C129 C130 C127 53.7(8) no
C140 C132 C133 N106 165.8(6) no
N105 C132 C133 N106 2.5(7) no
C133 C132 C140 C141 116.4(8) no
N105 C132 C140 C141 -82.9(8) no
N105 C132 C140 C145 155.9(6) no
C133 C132 C140 C145 -4.9(10) no
C135 C134 C136 C138 -56.3(7) no
N105 C134 C135 C137 -177.0(5) no
C136 C134 C135 C137 56.4(7) no
N105 C134 C136 C138 178.2(5) no
C134 C135 C137 C139 -55.1(8) no
C134 C136 C138 C139 55.1(7) no
C135 C137 C139 C138 53.5(8) no
C136 C138 C139 C137 -54.2(8) no
C145 C140 C141 C142 -58.4(9) no
C132 C140 C145 C144 178.1(6) no
C141 C140 C145 C144 58.8(8) no
C132 C140 C141 C142 178.2(6) no
C140 C141 C142 C143 51.6(9) no
C141 C142 C143 C144 -47.0(9) no
C142 C143 C144 C145 47.3(9) no
C143 C144 C145 C140 -52.4(8) no
B101 C146 C147 C148 -170.0(6) no
C147 C146 C151 C150 2.4(9) no
B101 C146 C151 C150 169.6(6) no
C147 C146 B101 N102 76.1(7) no
C147 C146 B101 N104 -163.3(5) no
C147 C146 B101 N106 -41.0(8) no
C151 C146 C147 C148 -2.5(10) no
C151 C146 B101 N104 30.1(8) no
C151 C146 B101 N106 152.4(6) no
C151 C146 B101 N102 -90.6(7) no
C146 C147 C148 C149 0.4(11) no
C147 C148 C149 C150 2.1(10) no
C148 C149 C150 C151 -2.2(10) no
C149 C150 C151 C146 -0.1(10) no
C157 C152 C153 C154 1.8(11) no
C153 C152 C157 C156 -1.4(10) no
C153 C152 C157 P101 177.6(5) no
C152 C153 C154 C155 0.0(11) no
C153 C154 C155 C156 -2.1(12) no
C154 C155 C156 C157 2.5(12) no
C155 C156 C157 P101 -179.7(6) no
C155 C156 C157 C152 -0.7(10) no
N1 C2 C3 N2 0.3(7) no
C10 C2 C3 N2 -179.3(6) no
N1 C2 C10 C11 -133.2(9) no
N1 C2 C10 C15 114.7(8) no
C3 C2 C10 C11 46.2(10) no
C3 C2 C10 C15 -65.9(10) no
N1 C4 C5 C6 175.8(7) no
C9 C4 C5 C6 -55.0(10) no
N1 C4 C9 C8 -175.7(7) no
C5 C4 C9 C8 55.2(10) no
C4 C5 C6 C7 53.4(12) no
C5 C6 C7 C8 -52.7(13) no
C6 C7 C8 C9 52.7(13) no
C7 C8 C9 C4 -53.1(11) no
C2 C10 C11 C12 176.7(9) no
C15 C10 C11 C12 -66.6(11) no
C2 C10 C15 C14 -179.8(8) no
C11 C10 C15 C14 66.8(10) no
C10 C11 C12 C13 67.5(12) no
C11 C12 C13 C14 -69.5(13) no
C12 C13 C14 C15 68.4(11) no
C13 C14 C15 C10 -68.4(11) no
N3 C17 C18 N4 -1.8(8) no
C25 C17 C18 N4 173.4(7) no
N3 C17 C25 C26 79.5(8) no
N3 C17 C25 C30 -159.1(6) no
C18 C17 C25 C26 -95.0(9) no
C18 C17 C25 C30 26.4(11) no
N3 C19 C20 C21 -170.4(6) no
C24 C19 C20 C21 59.7(8) no
N3 C19 C24 C23 170.1(5) no
C20 C19 C24 C23 -57.9(7) no
C19 C20 C21 C22 -56.8(8) no
C20 C21 C22 C23 55.0(8) no
C21 C22 C23 C24 -52.8(8) no
C22 C23 C24 C19 53.2(8) no
C17 C25 C26 C27 -177.8(6) no
C30 C25 C26 C27 58.1(7) no
C17 C25 C30 C29 176.1(6) no
C26 C25 C30 C29 -59.7(8) no
C25 C26 C27 C28 -53.9(8) no
C26 C27 C28 C29 50.6(9) no
C27 C28 C29 C30 -52.7(8) no
C28 C29 C30 C25 58.7(8) no
N6 C32 C33 N5 -0.2(7) no
N6 C32 C33 C40 -174.0(7) no
N5 C33 C40 C41 -78.0(8) no
N5 C33 C40 C45 159.0(6) no
C32 C33 C40 C41 94.7(9) no
C32 C33 C40 C45 -28.4(10) no
N5 C34 C35 C36 -178.6(6) no
C39 C34 C35 C36 -53.4(8) no
N5 C34 C39 C38 179.3(5) no
C35 C34 C39 C38 55.3(7) no
C34 C35 C36 C37 54.0(8) no
C35 C36 C37 C38 -54.9(8) no
C36 C37 C38 C39 55.0(8) no
C37 C38 C39 C34 -56.2(7) no
C33 C40 C41 C42 -176.1(6) no
C45 C40 C41 C42 -53.0(8) no
C33 C40 C45 C44 176.4(6) no
C41 C40 C45 C44 52.8(8) no
C40 C41 C42 C43 55.5(8) no
C41 C42 C43 C44 -57.5(8) no
C42 C43 C44 C45 57.8(8) no
C43 C44 C45 C40 -55.7(8) no
C51 C46 C47 C48 0.1(11) no
B1 C46 C47 C48 170.6(7) no
C47 C46 C51 C50 0.9(12) no
B1 C46 C51 C50 -169.9(8) no
C47 C46 B1 N2 -92.3(8) no
C47 C46 B1 N4 29.7(10) no
C47 C46 B1 N6 149.1(7) no
C51 C46 B1 N2 77.7(8) no
C51 C46 B1 N4 -160.3(7) no
C51 C46 B1 N6 -40.9(9) no
C46 C47 C48 C49 -0.7(12) no
C47 C48 C49 C50 0.3(14) no
C48 C49 C50 C51 0.7(15) no
C49 C50 C51 C46 -1.3(14) no
P1 C52 C53 C54 -178.6(6) no
C57 C52 C53 C54 -0.8(11) no
P1 C52 C57 C56 179.4(6) no
C53 C52 C57 C56 1.6(11) no
C52 C53 C54 C55 0.4(12) no
C53 C54 C55 C56 -0.7(12) no
C54 C55 C56 C57 1.4(12) no
C55 C56 C57 C52 -1.9(12) no
